data_7713060
loop_
_publ_author_name
'Alotaibi, Rajeh'
'Booth, Amy'
'Little, Edmund'
'Brookfield, Adam'
'Achari, Amritroop'
'Lockyer, Selena J.'
'Timco, Grigore A.'
'Whitehead, George F. S.'
'Vit&#xf3;rica-Yrez&#xe1;bal, I&#xf1;igo J'
'Chilton, Nicholas F.'
'Nair, Rahul R.'
'Collison, David'
'Winpenny, Richard E. P.'

_publ_section_title
;
 Synthesis and characterization of heterometallic rings templated through
 alkylammonium or imidazolium cations.
;
_journal_name_full 'Dalton transactions (Cambridge, England : 2003)'
_journal_paper_doi 10.1039/d3dt00982c
_journal_year 2023
_chemical_formula_moiety 'C130 H234 Cr12 F16 O52 Zn2, 2(C10 H22 N), 3.772(C7 H8)'
_chemical_formula_sum 'C176.4 H308.17 Cr12 F16 N2 O52 Zn2'
_chemical_formula_weight 4347.94
_space_group_crystal_system triclinic
_space_group_IT_number 2
_space_group_name_Hall '-P 1'
_space_group_name_H-M_alt 'P -1'
_atom_sites_solution_hydrogens geom
_audit_creation_date 2023-05-04
_audit_creation_method
;
Olex2 1.5
(compiled 2023.03.06 svn.rbb2c1857 for OlexSys, GUI svn.r6748)
;
_audit_update_record
;
2023-05-04 deposited with the CCDC.	2023-05-11 downloaded from the CCDC.
;
_cell_angle_alpha 94.884(5)
_cell_angle_beta 92.430(5)
_cell_angle_gamma 109.377(5)
_cell_formula_units_Z 1
_cell_length_a 13.5561(7)
_cell_length_b 20.1031(12)
_cell_length_c 21.8278(12)
_cell_measurement_reflns_used 5069
_cell_measurement_temperature 150.02(10)
_cell_measurement_theta_max 26.9060
_cell_measurement_theta_min 4.2270
_cell_volume 5575.4(6)
_computing_cell_refinement 'CrysAlisPro 1.171.42.54a (Rigaku OD, 2022)'
_computing_data_collection 'CrysAlisPro 1.171.42.54a (Rigaku OD, 2022)'
_computing_data_reduction 'CrysAlisPro 1.171.42.54a (Rigaku OD, 2022)'
_computing_molecular_graphics 'Olex2 1.5 (Dolomanov et al., 2009)'
_computing_publication_material 'Olex2 1.5 (Dolomanov et al., 2009)'
_computing_structure_refinement 'SHELXL 2018/3 (Sheldrick, 2015)'
_computing_structure_solution 'SHELXT 2018/2 (Sheldrick, 2018)'
_diffrn_ambient_environment N~2~
_diffrn_ambient_temperature 150.02(10)
_diffrn_detector 'CCD plate'
_diffrn_detector_area_resol_mean 8.0714
_diffrn_detector_type Eos
_diffrn_measured_fraction_theta_full 0.998
_diffrn_measured_fraction_theta_max 0.998
_diffrn_measurement_details
;
List of Runs (angles in degrees, time in seconds):

  # Type    Start    End  Width  t~exp~   \w     \q     \k     \f   Frames
#--------------------------------------------------------------------------
  1  \w    -23.00  20.00   1.00   15.00    --  -17.77 -93.00 -90.00   43
  2  \w    -16.00  39.00   1.00   15.00    --   18.86 -93.00 -90.00   55
  3  \w     57.00  95.00   1.00   15.00    --   18.86-178.00 -90.00   38
  4  \w     47.00  74.00   1.00   15.00    --   18.86-178.00  60.00   27
  5  \w    -52.00  24.00   1.00   15.00    --   18.86 -19.00-180.00   76
  6  \w     -3.00  72.00   1.00   15.00    --   18.86  19.00-150.00   75
  7  \w    -88.00  11.00   1.00   15.00    --  -17.77 -77.00  90.00   99
  8  \w    -86.00  -3.00   1.00   15.00    --  -17.77 -57.00 -30.00   83
;
_diffrn_measurement_device 'four-circle diffractometer'
_diffrn_measurement_device_type 'SuperNova, Single source at offset/far, Eos'
_diffrn_measurement_method '\w scans'
_diffrn_orient_matrix_type 'CrysAlisPro convention (1999,Acta A55,543-557)'
_diffrn_orient_matrix_UB_11 -0.0289547000
_diffrn_orient_matrix_UB_12 -0.0247367000
_diffrn_orient_matrix_UB_13 -0.0248989000
_diffrn_orient_matrix_UB_21 0.0000714000
_diffrn_orient_matrix_UB_22 -0.0283304000
_diffrn_orient_matrix_UB_23 0.0172562000
_diffrn_orient_matrix_UB_31 -0.0474914000
_diffrn_orient_matrix_UB_32 0.0001982000
_diffrn_orient_matrix_UB_33 0.0123273000
_diffrn_radiation_monochromator mirror
_diffrn_radiation_probe x-ray
_diffrn_radiation_type 'Mo K\a'
_diffrn_radiation_wavelength 0.71073
_diffrn_reflns_av_R_equivalents 0.0913
_diffrn_reflns_av_unetI/netI 0.3426
_diffrn_reflns_Laue_measured_fraction_full 0.998
_diffrn_reflns_Laue_measured_fraction_max 0.998
_diffrn_reflns_limit_h_max 14
_diffrn_reflns_limit_h_min -13
_diffrn_reflns_limit_k_max 21
_diffrn_reflns_limit_k_min -16
_diffrn_reflns_limit_l_max 22
_diffrn_reflns_limit_l_min -22
_diffrn_reflns_number 13733
_diffrn_reflns_point_group_measured_fraction_full 0.998
_diffrn_reflns_point_group_measured_fraction_max 0.998
_diffrn_reflns_theta_full 21.967
_diffrn_reflns_theta_max 21.967
_diffrn_reflns_theta_min 2.744
_diffrn_source 'micro-focus sealed X-ray tube'
_diffrn_source_type 'SuperNova (Mo) X-ray Source'
_exptl_absorpt_coefficient_mu 0.851
_exptl_absorpt_correction_T_max 1.00000
_exptl_absorpt_correction_T_min 0.81009
_exptl_absorpt_correction_type multi-scan
_exptl_absorpt_process_details
;
CrysAlisPro 1.171.42.54a (Rigaku Oxford Diffraction, 2022)
Empirical absorption correction using spherical harmonics,
implemented in SCALE3 ABSPACK scaling algorithm.
;
_exptl_crystal_colour 'clear green'
_exptl_crystal_colour_lustre clear
_exptl_crystal_colour_primary green
_exptl_crystal_density_diffrn 1.295
_exptl_crystal_description block
_exptl_crystal_F_000 2289
_exptl_crystal_size_max 0.296
_exptl_crystal_size_mid 0.161
_exptl_crystal_size_min 0.102
_refine_diff_density_max 0.696
_refine_diff_density_min -0.511
_refine_diff_density_rms 0.064
_refine_ls_extinction_method none
_refine_ls_goodness_of_fit_ref 0.880
_refine_ls_hydrogen_treatment constr
_refine_ls_matrix_type full
_refine_ls_number_parameters 1486
_refine_ls_number_reflns 13733
_refine_ls_number_restraints 5044
_refine_ls_restrained_S_all 0.819
_refine_ls_R_factor_all 0.1315
_refine_ls_R_factor_gt 0.0580
_refine_ls_shift/su_max 0.001
_refine_ls_shift/su_mean 0.000
_refine_ls_structure_factor_coef Fsqd
_refine_ls_weighting_details 'w=1/[\s^2^(Fo^2^)+(0.0556P)^2^] where P=(Fo^2^+2Fc^2^)/3'
_refine_ls_weighting_scheme calc
_refine_ls_wR_factor_gt 0.1179
_refine_ls_wR_factor_ref 0.1307
_reflns_Friedel_coverage 0.000
_reflns_number_gt 6456
_reflns_number_total 13733
_reflns_threshold_expression 'I > 2\s(I)'
_twin_special_details
;
Component 2 rotated by 0.8211\% 
around [-0.65 -0.03 0.76] (reciprocal) or [-0.92 -0.19 0.34] (direct)
;
_cod_data_source_file d3dt00982c2.cif
_cod_data_source_block arep767_twin1_hklf4
_cod_original_formula_sum 'C176.40 H308.17 Cr12 F16 N2 O52 Zn2'
_cod_database_code 7713060
_shelx_shelxl_version_number 2018/3
_chemical_oxdiff_formula Cr9Ni1F10C60O40N2H60
_shelx_space_group_comment
;
The symmetry employed for this shelxl refinement is uniquely defined
by the following loop, which should always be used as a source of
symmetry information in preference to the above space-group names.
They are only intended as comments.
;
_shelx_estimated_absorpt_t_max 0.918
_shelx_estimated_absorpt_t_min 0.787
_olex2_refinement_description
;
1. Twinned data refinement
 Scales: 0.77949
 0.22051
2. Restrained distances
 C89-C83
 1.54 with sigma of 0.02
 C89A-C83A
 1.54 with sigma of 0.02
 C2-C1 \\sim C2A-C1
 with sigma of 0.02
 C27-C26 \\sim C27A-C26
 with sigma of 0.02
 C47A-C46 \\sim C47-C46
 with sigma of 0.02
 C12A-C11 \\sim C12-C11
 with sigma of 0.02
 C88-C89 \\sim C89-C84
 with sigma of 0.02
 C84A-C89A \\sim C89A-C88A
 with sigma of 0.02
3. Restrained planarity
 C83, C84, C85, C88, C89, C86, C87
 with sigma of 0.01
 C83A, C84A, C88A, C89A, C85A, C87A, C86A
 with sigma of 0.01
4. Uiso/Uaniso restraints and constraints
All non-hydrogen atoms have similar U: within 2A with sigma of 0.04 and sigma
for terminal atoms of 0.08 within 2A
F8 \\sim C47A \\sim C2 \\sim C12A \\sim C3 \\sim C53A \\sim C4 \\sim C2A \\sim
C5 \\sim C27A \\sim C12 \\sim O22A \\sim C13 \\sim C14 \\sim C74A \\sim C15
\\sim C4A \\sim C27 \\sim C14A \\sim C28 \\sim C29A \\sim C29 \\sim C49A \\sim
C30 \\sim C51A \\sim C47 \\sim C55A \\sim C48 \\sim C49 \\sim C50 \\sim C75A
\\sim O21 \\sim C3A \\sim O22 \\sim C5A \\sim C51 \\sim C13A \\sim C52 \\sim
C15A \\sim C53 \\sim C28A \\sim C54 \\sim C30A \\sim C55 \\sim C48A \\sim C70
\\sim C50A \\sim C71 \\sim O21A \\sim C72 \\sim C52A \\sim C73 \\sim C54A \\sim
C74 \\sim F9 \\sim C75 \\sim C70A \\sim C71A \\sim C72A \\sim C73A: within 2A
with sigma of 0.02 and sigma for terminal atoms of 0.04 within 2A
Uanis(C8) \\sim Ueq: with sigma of 0.01 and sigma for terminal atoms of 0.02
Uanis(F9) \\sim Ueq: with sigma of 0.01 and sigma for terminal atoms of 0.02
5. Rigid body (RIGU) restrains
 All non-hydrogen atoms
 with sigma for 1-2 distances of 0.004 and sigma for 1-3 distances of 0.004
 F8, C47A, C2, C12A, C3, C53A, C4, C2A, C5, C27A, C12, O22A, C13, C14, C74A,
 C15, C4A, C27, C14A, C28, C29A, C29, C49A, C30, C51A, C47, C55A, C48, C49, C50,
  C75A, O21, C3A, O22, C5A, C51, C13A, C52, C15A, C53, C28A, C54, C30A, C55,
 C48A, C70, C50A, C71, O21A, C72, C52A, C73, C54A, C74, F9, C75, C70A, C71A,
 C72A, C73A
 with sigma for 1-2 distances of 0.002 and sigma for 1-3 distances of 0.002
6. Same fragment restrains
{O1, O2, C1, C2, C3, C4, C5} sigma for 1-2: 0.02, 1-3: 0.04
as in
{O3, O4, C6, C7, C8, C9, C10}
{O1, O2, C1, C2, C3, C4, C5} sigma for 1-2: 0.02, 1-3: 0.04
as in
{O7, O8, C16, C17, C18, C19, C20}
{C2, C3, C4, C5} sigma for 1-2: 0.02, 1-3: 0.04
as in
{C47A, C48A, C49A, C50A}
{O1, O2, C1, C2, C3, C4, C5} sigma for 1-2: 0.02, 1-3: 0.04
as in
{O5, O6, C11, C12, C13, C14, C15}
{O1, O2, C1, C2, C3, C4, C5} sigma for 1-2: 0.02, 1-3: 0.04
as in
{O13, O14, C31, C32, C33, C34, C35}
{O1, O2, C1, C2, C3, C4, C5} sigma for 1-2: 0.02, 1-3: 0.04
as in
{O9, O10, C21, C22, C23, C24, C25}
{C2, C3, C4, C5} sigma for 1-2: 0.02, 1-3: 0.04
as in
{C12A, C13A, C14A, C15A}
{O1, O2, C1, C2, C3, C4, C5} sigma for 1-2: 0.02, 1-3: 0.04
as in
{O11, O12, C26, C27, C28, C29, C30}
{O1, O2, C1, C2, C3, C4, C5} sigma for 1-2: 0.02, 1-3: 0.04
as in
{O22A, O21A, C51A, C52A, C53A, C54A, C55A}
{O1, O2, C1, C2, C3, C4, C5} sigma for 1-2: 0.02, 1-3: 0.04
as in
{O15, O16, C36, C37, C38, C39, C40}
{O1, O2, C1, C2, C3, C4, C5} sigma for 1-2: 0.02, 1-3: 0.04
as in
{O25, O26, C61, C62, C63, C64, C65}
{O1, O2, C1, C2, C3, C4, C5} sigma for 1-2: 0.02, 1-3: 0.04
as in
{O17, O18, C41, C42, C43, C44, C45}
{C2, C3, C4, C5} sigma for 1-2: 0.02, 1-3: 0.04
as in
{C2A, C3A, C4A, C5A}
{O1, O2, C1, C2, C3, C4, C5} sigma for 1-2: 0.02, 1-3: 0.04
as in
{O21, O22, C51, C52, C53, C54, C55}
{C2, C3, C4, C5} sigma for 1-2: 0.02, 1-3: 0.04
as in
{C27A, C28A, C29A, C30A}
{O1, O2, C1, C2, C3, C4, C5} sigma for 1-2: 0.02, 1-3: 0.04
as in
{O23, O24, C56, C57, C58, C59, C60}
{O1, O2, C1, C2, C3, C4, C5} sigma for 1-2: 0.02, 1-3: 0.04
as in
{O19, O20, C46, C47, C48, C49, C50}
{C70, C71, C72, C73, C74, C75} sigma for 1-2: 0.02, 1-3: 0.04
as in
{C70A, C71A, C72A, C73A, C74A, C75A}
7. Others
 Sof(H1BC)=Sof(H1BD)=Sof(C70A)=Sof(H70A)=Sof(C71A)=Sof(H71C)=Sof(H71D)=
 Sof(C72A)=Sof(H72C)=Sof(H72D)=Sof(C73A)=Sof(H73C)=Sof(H73D)=Sof(C74A)=
 Sof(H74C)=Sof(H74D)=Sof(C75A)=Sof(H75C)=Sof(H75D)=1-FVAR(1)
 Sof(H1AA)=Sof(H1AB)=Sof(C70)=Sof(H70)=Sof(C71)=Sof(H71A)=Sof(H71B)=Sof(C72)=
 Sof(H72A)=Sof(H72B)=Sof(C73)=Sof(H73A)=Sof(H73B)=Sof(C74)=Sof(H74A)=Sof(H74B)=
 Sof(C75)=Sof(H75A)=Sof(H75B)=FVAR(1)
 Sof(C2A)=Sof(C3A)=Sof(H3AA)=Sof(H3AB)=Sof(H3AC)=Sof(C4A)=Sof(H4AA)=Sof(H4AB)=
 Sof(H4AC)=Sof(C5A)=Sof(H5AA)=Sof(H5AB)=Sof(H5AC)=1-FVAR(2)
 Sof(C2)=Sof(C3)=Sof(H3A)=Sof(H3B)=Sof(H3C)=Sof(C4)=Sof(H4A)=Sof(H4B)=Sof(H4C)=
 Sof(C5)=Sof(H5A)=Sof(H5B)=Sof(H5C)=FVAR(2)
 Sof(C12A)=Sof(C13A)=Sof(H13D)=Sof(H13E)=Sof(H13F)=Sof(C14A)=Sof(H14D)=
 Sof(H14E)=Sof(H14F)=Sof(C15A)=Sof(H15D)=Sof(H15E)=Sof(H15F)=1-FVAR(3)
 Sof(C12)=Sof(C13)=Sof(H13A)=Sof(H13B)=Sof(H13C)=Sof(C14)=Sof(H14A)=Sof(H14B)=
 Sof(H14C)=Sof(C15)=Sof(H15A)=Sof(H15B)=Sof(H15C)=FVAR(3)
 Sof(C27A)=Sof(C28A)=Sof(H28D)=Sof(H28E)=Sof(H28F)=Sof(C29A)=Sof(H29D)=
 Sof(H29E)=Sof(H29F)=Sof(C30A)=Sof(H30D)=Sof(H30E)=Sof(H30F)=1-FVAR(4)
 Sof(C27)=Sof(C28)=Sof(H28A)=Sof(H28B)=Sof(H28C)=Sof(C29)=Sof(H29A)=Sof(H29B)=
 Sof(H29C)=Sof(C30)=Sof(H30A)=Sof(H30B)=Sof(H30C)=FVAR(4)
 Sof(C47A)=Sof(C48A)=Sof(H48D)=Sof(H48E)=Sof(H48F)=Sof(C49A)=Sof(H49D)=
 Sof(H49E)=Sof(H49F)=Sof(C50A)=Sof(H50D)=Sof(H50E)=Sof(H50F)=1-FVAR(5)
 Sof(C47)=Sof(C48)=Sof(H48A)=Sof(H48B)=Sof(H48C)=Sof(C49)=Sof(H49A)=Sof(H49B)=
 Sof(H49C)=Sof(C50)=Sof(H50A)=Sof(H50B)=Sof(H50C)=FVAR(5)
 Sof(O22A)=Sof(O21A)=Sof(C51A)=Sof(C52A)=Sof(C53A)=Sof(H53D)=Sof(H53E)=
 Sof(H53F)=Sof(C54A)=Sof(H54D)=Sof(H54E)=Sof(H54F)=Sof(C55A)=Sof(H55D)=
 Sof(H55E)=Sof(H55F)=Sof(F9)=1-FVAR(6)
 Sof(F8)=Sof(O21)=Sof(O22)=Sof(C51)=Sof(C52)=Sof(C53)=Sof(H53A)=Sof(H53B)=
 Sof(H53C)=Sof(C54)=Sof(H54A)=Sof(H54B)=Sof(H54C)=Sof(C55)=Sof(H55A)=Sof(H55B)=
 Sof(H55C)=FVAR(6)
 Sof(C89)=Sof(H89A)=Sof(H89B)=Sof(H89C)=Sof(C83)=Sof(C84)=Sof(H84)=Sof(C85)=
 Sof(H85)=Sof(C86)=Sof(H86)=Sof(C87)=Sof(H87)=Sof(C88)=Sof(H88)=FVAR(7)
 Sof(C83A)=Sof(C84A)=Sof(H84A)=Sof(C85A)=Sof(H85A)=Sof(C86A)=Sof(H86A)=
 Sof(C87A)=Sof(H87A)=Sof(C88A)=Sof(H88A)=Sof(C89A)=Sof(H89D)=Sof(H89E)=
 Sof(H89F)=FVAR(8)
8.a Ternary CH refined with riding coordinates:
 C70(H70), C70A(H70A)
8.b Secondary CH2 refined with riding coordinates:
 N1(H1AA,H1AB), N1(H1BC,H1BD), C71(H71A,H71B), C72(H72A,H72B), C73(H73A,H73B),
 C74(H74A,H74B), C75(H75A,H75B), C71A(H71C,H71D), C72A(H72C,H72D), C73A(H73C,
 H73D), C74A(H74C,H74D), C75A(H75C,H75D)
8.c Me refined with riding coordinates:
 C3(H3A,H3B,H3C), C4(H4A,H4B,H4C), C5(H5A,H5B,H5C), C8(H8A,H8B,H8C), C9(H9A,
 H9B,H9C), C10(H10A,H10B,H10C), C13(H13A,H13B,H13C), C14(H14A,H14B,H14C),
 C15(H15A,H15B,H15C), C18(H18A,H18B,H18C), C19(H19A,H19B,H19C), C20(H20A,H20B,
 H20C), C23(H23A,H23B,H23C), C24(H24A,H24B,H24C), C25(H25A,H25B,H25C), C28(H28A,
 H28B,H28C), C29(H29A,H29B,H29C), C30(H30A,H30B,H30C), C33(H33A,H33B,H33C),
 C34(H34A,H34B,H34C), C35(H35A,H35B,H35C), C38(H38A,H38B,H38C), C39(H39A,H39B,
 H39C), C40(H40A,H40B,H40C), C43(H43A,H43B,H43C), C44(H44A,H44B,H44C), C45(H45A,
 H45B,H45C), C48(H48A,H48B,H48C), C49(H49A,H49B,H49C), C50(H50A,H50B,H50C),
 C53(H53A,H53B,H53C), C54(H54A,H54B,H54C), C55(H55A,H55B,H55C), C58(H58A,H58B,
 H58C), C59(H59A,H59B,H59C), C60(H60A,H60B,H60C), C63(H63A,H63B,H63C), C64(H64A,
 H64B,H64C), C65(H65A,H65B,H65C), C67(H67A,H67B,H67C), C68(H68A,H68B,H68C),
 C69(H69A,H69B,H69C), C82(H82A,H82B,H82C), C3A(H3AA,H3AB,H3AC), C4A(H4AA,H4AB,
 H4AC), C5A(H5AA,H5AB,H5AC), C13A(H13D,H13E,H13F), C14A(H14D,H14E,H14F),
 C15A(H15D,H15E,H15F), C28A(H28D,H28E,H28F), C29A(H29D,H29E,H29F), C30A(H30D,
 H30E,H30F), C48A(H48D,H48E,H48F), C49A(H49D,H49E,H49F), C50A(H50D,H50E,H50F),
 C89(H89A,H89B,H89C), C53A(H53D,H53E,H53F), C54A(H54D,H54E,H54F), C55A(H55D,
 H55E,H55F), C89A(H89D,H89E,H89F)
8.d Aromatic/amide H refined with riding coordinates:
 C80(H80), C79(H79), C78(H78), C77(H77), C81(H81), C84(H84), C85(H85),
 C86(H86), C87(H87), C88(H88), C84A(H84A), C85A(H85A), C86A(H86A), C87A(H87A),
 C88A(H88A)
8.e Fitted hexagon refined as free rotating group:
 C80(C79,C78,C77,C76,C81), C83(C84,C85,C86,C87,C88), C83A(C84A,C85A,C86A,C87A,
 C88A)
;
_olex2_submission_special_instructions 'No special instructions were received'
_oxdiff_exptl_absorpt_empirical_details
;
Empirical correction (ABSPACK) includes:
- Absorption correction using spherical harmonics
- Frame scaling
;
_oxdiff_exptl_absorpt_empirical_full_max 1.203
_oxdiff_exptl_absorpt_empirical_full_min 0.798
_oxdiff_twin_integration_method simultaneous
_oxdiff_twin_items 2

loop_
_space_group_symop_operation_xyz
'x, y, z'
'-x, -y, -z'

loop_
_atom_site_label
_atom_site_type_symbol
_atom_site_fract_x
_atom_site_fract_y
_atom_site_fract_z
_atom_site_U_iso_or_equiv
_atom_site_adp_type
_atom_site_occupancy
_atom_site_site_symmetry_order
_atom_site_calc_flag
_atom_site_refinement_flags_posn
_atom_site_refinement_flags_adp
_atom_site_refinement_flags_occupancy
_atom_site_disorder_assembly
_atom_site_disorder_group
Zn1 Zn 0.33378(7) 0.20479(5) 0.45596(4) 0.0487(3) Uani 1 1 d . U . . .
Cr1 Cr 0.24075(8) 0.15169(6) 0.31093(5) 0.0349(3) Uani 1 1 d . U . . .
Cr2 Cr 0.14142(9) 0.21240(6) 0.19122(5) 0.0425(4) Uani 1 1 d . U . . .
Cr3 Cr 0.13895(10) 0.36731(7) 0.14097(5) 0.0479(4) Uani 1 1 d . U . . .
Cr4 Cr 0.22619(9) 0.54268(6) 0.19381(5) 0.0426(4) Uani 1 1 d . U . . .
Cr5 Cr 0.34397(9) 0.64930(7) 0.32168(5) 0.0491(4) Uani 1 1 d . U . . .
Cr6 Cr 0.50573(8) 0.66128(6) 0.44828(5) 0.0305(3) Uani 1 1 d . U . . .
F1 F 0.4399(3) 0.3015(2) 0.46989(17) 0.0539(12) Uani 1 1 d . U . . .
F2 F 0.2537(3) 0.2154(2) 0.38233(16) 0.0459(11) Uani 1 1 d . U . . .
F3 F 0.2429(2) 0.22564(18) 0.25940(15) 0.0349(10) Uani 1 1 d . U . . .
F4 F 0.1428(3) 0.30835(19) 0.20533(15) 0.0386(10) Uani 1 1 d . U . . .
F5 F 0.2374(3) 0.4494(2) 0.18963(16) 0.0440(11) Uani 1 1 d . U . . .
F6 F 0.2655(3) 0.5580(2) 0.28096(16) 0.0528(12) Uani 1 1 d . U . . .
F7 F 0.4473(3) 0.6219(2) 0.36535(17) 0.0509(11) Uani 1 1 d . U . . .
F8 F 0.4871(6) 0.5672(4) 0.4643(3) 0.034(2) Uani 0.788(4) 1 d . U P A 1
O1 O 0.2500(4) 0.1019(3) 0.4592(2) 0.0482(14) Uani 1 1 d D U . . .
O2 O 0.2312(3) 0.0716(2) 0.3573(2) 0.0402(13) Uani 1 1 d D U . . .
C1 C 0.2221(5) 0.0573(4) 0.4129(4) 0.0416(19) Uani 1 1 d D U . . .
C2 C 0.1798(10) -0.0229(5) 0.4190(6) 0.054(3) Uani 0.589(9) 1 d D U P B 1
C3 C 0.0792(10) -0.0552(8) 0.3777(7) 0.076(5) Uani 0.589(9) 1 d D U P B 1
H3A H 0.092903 -0.043962 0.335387 0.114 Uiso 0.589(9) 1 calc R U P B 1
H3B H 0.053717 -0.106781 0.378476 0.114 Uiso 0.589(9) 1 calc R U P B 1
H3C H 0.026168 -0.035758 0.392530 0.114 Uiso 0.589(9) 1 calc R U P B 1
C4 C 0.2606(10) -0.0530(6) 0.3946(7) 0.066(4) Uani 0.589(9) 1 d D U P B 1
H4A H 0.271719 -0.042491 0.351885 0.099 Uiso 0.589(9) 1 calc R U P B 1
H4B H 0.326878 -0.031674 0.420020 0.099 Uiso 0.589(9) 1 calc R U P B 1
H4C H 0.235687 -0.104527 0.395995 0.099 Uiso 0.589(9) 1 calc R U P B 1
C5 C 0.1624(13) -0.0389(7) 0.4845(5) 0.077(5) Uani 0.589(9) 1 d D U P B 1
H5A H 0.110005 -0.019234 0.500135 0.115 Uiso 0.589(9) 1 calc R U P B 1
H5B H 0.137329 -0.090336 0.486044 0.115 Uiso 0.589(9) 1 calc R U P B 1
H5C H 0.228519 -0.017483 0.510070 0.115 Uiso 0.589(9) 1 calc R U P B 1
O3 O 0.4438(4) 0.1754(3) 0.4106(2) 0.0542(16) Uani 1 1 d D U . . .
O4 O 0.3916(3) 0.1759(2) 0.3109(2) 0.0423(13) Uani 1 1 d D U . . .
C6 C 0.4513(5) 0.1673(4) 0.3538(3) 0.042(2) Uani 1 1 d D U . . .
C7 C 0.5440(5) 0.1446(4) 0.3323(3) 0.047(2) Uani 1 1 d D U . . .
C8 C 0.6197(6) 0.2067(4) 0.3077(5) 0.108(4) Uani 1 1 d D U . . .
H8A H 0.646589 0.245776 0.340654 0.162 Uiso 1 1 calc R U . . .
H8B H 0.678134 0.193556 0.291960 0.162 Uiso 1 1 calc R U . . .
H8C H 0.584319 0.221675 0.274123 0.162 Uiso 1 1 calc R U . . .
C9 C 0.5018(6) 0.0837(4) 0.2819(4) 0.094(3) Uani 1 1 d D U . . .
H9A H 0.452048 0.043101 0.298558 0.140 Uiso 1 1 calc R U . . .
H9B H 0.466074 0.098376 0.248269 0.140 Uiso 1 1 calc R U . . .
H9C H 0.559889 0.070257 0.266106 0.140 Uiso 1 1 calc R U . . .
C10 C 0.5961(5) 0.1206(4) 0.3847(3) 0.067(3) Uani 1 1 d D U . . .
H10A H 0.544971 0.079729 0.400257 0.101 Uiso 1 1 calc R U . . .
H10B H 0.654772 0.107210 0.369874 0.101 Uiso 1 1 calc R U . . .
H10C H 0.622185 0.159454 0.418000 0.101 Uiso 1 1 calc R U . . .
O5 O 0.2309(3) 0.0851(2) 0.2376(2) 0.0411(13) Uani 1 1 d D U . . .
O6 O 0.1366(4) 0.1160(3) 0.1672(2) 0.0589(15) Uani 1 1 d D U . . .
C11 C 0.1838(6) 0.0768(4) 0.1859(3) 0.043(2) Uani 1 1 d D U . . .
C12 C 0.1689(18) 0.0098(9) 0.1424(8) 0.080(5) Uani 0.36(2) 1 d D U P C 1
C13 C 0.278(2) 0.0118(19) 0.1273(17) 0.104(7) Uani 0.36(2) 1 d D U P C 1
H13A H 0.312156 0.054780 0.107706 0.156 Uiso 0.36(2) 1 calc R U P C 1
H13B H 0.318942 0.011861 0.165303 0.156 Uiso 0.36(2) 1 calc R U P C 1
H13C H 0.272536 -0.030049 0.099042 0.156 Uiso 0.36(2) 1 calc R U P C 1
C14 C 0.109(3) 0.0146(19) 0.0828(12) 0.112(9) Uani 0.36(2) 1 d D U P C 1
H14A H 0.147772 0.057906 0.064819 0.168 Uiso 0.36(2) 1 calc R U P C 1
H14B H 0.101531 -0.026803 0.053405 0.168 Uiso 0.36(2) 1 calc R U P C 1
H14C H 0.039375 0.015679 0.091911 0.168 Uiso 0.36(2) 1 calc R U P C 1
C15 C 0.114(3) -0.0560(10) 0.1727(12) 0.098(8) Uani 0.36(2) 1 d D U P C 1
H15A H 0.043368 -0.056221 0.182132 0.147 Uiso 0.36(2) 1 calc R U P C 1
H15B H 0.107412 -0.098212 0.144755 0.147 Uiso 0.36(2) 1 calc R U P C 1
H15C H 0.153818 -0.056302 0.211015 0.147 Uiso 0.36(2) 1 calc R U P C 1
O7 O 0.0869(3) 0.1231(2) 0.3120(2) 0.0405(13) Uani 1 1 d D U . . .
O8 O 0.0288(3) 0.1826(3) 0.2469(2) 0.0469(14) Uani 1 1 d D U . . .
C16 C 0.0185(5) 0.1451(4) 0.2902(3) 0.0371(19) Uani 1 1 d D U . . .
C17 C -0.0869(5) 0.1244(4) 0.3194(3) 0.048(2) Uani 1 1 d D U . . .
C18 C -0.0882(6) 0.1874(5) 0.3592(5) 0.145(5) Uani 1 1 d D U . . .
H18A H -0.079098 0.227081 0.334353 0.217 Uiso 1 1 calc R U . . .
H18B H -0.155383 0.176532 0.378004 0.217 Uiso 1 1 calc R U . . .
H18C H -0.030951 0.200321 0.391706 0.217 Uiso 1 1 calc R U . . .
C19 C -0.1007(6) 0.0635(5) 0.3567(5) 0.137(5) Uani 1 1 d D U . . .
H19A H -0.099680 0.022016 0.330005 0.205 Uiso 1 1 calc R U . . .
H19B H -0.043449 0.076099 0.389221 0.205 Uiso 1 1 calc R U . . .
H19C H -0.167880 0.052310 0.375519 0.205 Uiso 1 1 calc R U . . .
C20 C -0.1754(5) 0.1013(5) 0.2690(3) 0.085(3) Uani 1 1 d D U . . .
H20A H -0.172248 0.059554 0.243578 0.127 Uiso 1 1 calc R U . . .
H20B H -0.242781 0.089350 0.287714 0.127 Uiso 1 1 calc R U . . .
H20C H -0.168529 0.139924 0.243241 0.127 Uiso 1 1 calc R U . . .
O9 O 0.0306(4) 0.1915(3) 0.1256(2) 0.0610(16) Uani 1 1 d D U . . .
O10 O 0.0312(4) 0.2900(3) 0.0907(2) 0.0655(17) Uani 1 1 d D U . . .
C21 C -0.0099(6) 0.2250(4) 0.0945(3) 0.045(2) Uani 1 1 d D U . . .
C22 C -0.1180(6) 0.1867(4) 0.0608(3) 0.059(2) Uani 1 1 d D U . . .
C23 C -0.1972(6) 0.2115(5) 0.0961(4) 0.112(4) Uani 1 1 d D U . . .
H23A H -0.178978 0.262936 0.096081 0.169 Uiso 1 1 calc R U . . .
H23B H -0.267787 0.187730 0.076072 0.169 Uiso 1 1 calc R U . . .
H23C H -0.195478 0.199712 0.138696 0.169 Uiso 1 1 calc R U . . .
C24 C -0.1471(7) 0.1080(4) 0.0613(4) 0.098(3) Uani 1 1 d D U . . .
H24A H -0.146221 0.096487 0.104034 0.148 Uiso 1 1 calc R U . . .
H24B H -0.217449 0.084520 0.040984 0.148 Uiso 1 1 calc R U . . .
H24C H -0.096477 0.091659 0.039309 0.148 Uiso 1 1 calc R U . . .
C25 C -0.1184(7) 0.2068(5) -0.0048(3) 0.116(4) Uani 1 1 d D U . . .
H25A H -0.099253 0.258366 -0.003843 0.174 Uiso 1 1 calc R U . . .
H25B H -0.067681 0.191030 -0.027209 0.174 Uiso 1 1 calc R U . . .
H25C H -0.188653 0.183892 -0.025533 0.174 Uiso 1 1 calc R U . . .
O11 O 0.2581(4) 0.2441(3) 0.1390(2) 0.0524(15) Uani 1 1 d D U . . .
O12 O 0.2589(4) 0.3480(3) 0.1079(2) 0.0642(17) Uani 1 1 d D U . . .
C26 C 0.3021(6) 0.3029(5) 0.1186(4) 0.057(2) Uani 1 1 d D U . . .
C27 C 0.4131(12) 0.3175(11) 0.0959(10) 0.098(5) Uani 0.349(17) 1 d D U P D 1
C28 C 0.488(2) 0.348(2) 0.1528(13) 0.138(9) Uani 0.349(17) 1 d D U P D 1
H28A H 0.478936 0.392121 0.170065 0.208 Uiso 0.349(17) 1 calc R U P D 1
H28B H 0.472407 0.313802 0.183498 0.208 Uiso 0.349(17) 1 calc R U P D 1
H28C H 0.560046 0.357750 0.141613 0.208 Uiso 0.349(17) 1 calc R U P D 1
C29 C 0.426(2) 0.3721(18) 0.0492(14) 0.111(8) Uani 0.349(17) 1 d D U P D 1
H29A H 0.376991 0.350905 0.012992 0.167 Uiso 0.349(17) 1 calc R U P D 1
H29B H 0.411746 0.413540 0.068234 0.167 Uiso 0.349(17) 1 calc R U P D 1
H29C H 0.498126 0.386789 0.036579 0.167 Uiso 0.349(17) 1 calc R U P D 1
C30 C 0.426(2) 0.2490(13) 0.0688(19) 0.113(8) Uani 0.349(17) 1 d D U P D 1
H30A H 0.377826 0.229538 0.032011 0.170 Uiso 0.349(17) 1 calc R U P D 1
H30B H 0.498504 0.258696 0.057536 0.170 Uiso 0.349(17) 1 calc R U P D 1
H30C H 0.410864 0.214748 0.099421 0.170 Uiso 0.349(17) 1 calc R U P D 1
O13 O 0.1381(4) 0.4205(3) 0.0705(2) 0.0673(17) Uani 1 1 d D U . . .
O14 O 0.1974(4) 0.5341(3) 0.1047(2) 0.0527(15) Uani 1 1 d D U . . .
C31 C 0.1736(6) 0.4839(4) 0.0622(3) 0.049(2) Uani 1 1 d D U . . .
C32 C 0.1948(8) 0.5030(5) -0.0036(3) 0.090(3) Uani 1 1 d D U . . .
C33 C 0.2955(9) 0.4891(6) -0.0170(5) 0.179(6) Uani 1 1 d D U . . .
H33A H 0.286079 0.439161 -0.013315 0.268 Uiso 1 1 calc R U . . .
H33B H 0.313227 0.500038 -0.058864 0.268 Uiso 1 1 calc R U . . .
H33C H 0.352413 0.519205 0.012685 0.268 Uiso 1 1 calc R U . . .
C34 C 0.1051(9) 0.4520(5) -0.0470(4) 0.183(6) Uani 1 1 d D U . . .
H34A H 0.099333 0.403068 -0.041387 0.274 Uiso 1 1 calc R U . . .
H34B H 0.039292 0.459542 -0.037570 0.274 Uiso 1 1 calc R U . . .
H34C H 0.119200 0.460860 -0.089730 0.274 Uiso 1 1 calc R U . . .
C35 C 0.2091(9) 0.5793(5) -0.0091(4) 0.156(5) Uani 1 1 d D U . . .
H35A H 0.144002 0.588167 -0.000498 0.234 Uiso 1 1 calc R U . . .
H35B H 0.265985 0.609367 0.020504 0.234 Uiso 1 1 calc R U . . .
H35C H 0.226800 0.590201 -0.051045 0.234 Uiso 1 1 calc R U . . .
O15 O 0.0219(3) 0.3881(3) 0.1790(2) 0.0512(14) Uani 1 1 d D U . . .
O16 O 0.0792(4) 0.5036(3) 0.2128(2) 0.0470(14) Uani 1 1 d D U . . .
C36 C 0.0139(6) 0.4421(4) 0.2090(3) 0.0407(19) Uani 1 1 d D U . . .
C37 C -0.0875(5) 0.4319(5) 0.2425(3) 0.062(2) Uani 1 1 d D U . . .
C38 C -0.0629(7) 0.4820(5) 0.3005(4) 0.098(3) Uani 1 1 d D U . . .
H38A H -0.011315 0.471909 0.327615 0.146 Uiso 1 1 calc R U . . .
H38B H -0.034273 0.530918 0.290160 0.146 Uiso 1 1 calc R U . . .
H38C H -0.127210 0.475957 0.321691 0.146 Uiso 1 1 calc R U . . .
C39 C -0.1666(6) 0.4447(6) 0.1988(4) 0.150(5) Uani 1 1 d D U . . .
H39A H -0.180425 0.411051 0.161693 0.225 Uiso 1 1 calc R U . . .
H39B H -0.231978 0.438299 0.218934 0.225 Uiso 1 1 calc R U . . .
H39C H -0.139041 0.493260 0.187403 0.225 Uiso 1 1 calc R U . . .
C40 C -0.1290(6) 0.3570(4) 0.2614(4) 0.101(3) Uani 1 1 d D U . . .
H40A H -0.145915 0.322733 0.224464 0.151 Uiso 1 1 calc R U . . .
H40B H -0.075502 0.348762 0.288352 0.151 Uiso 1 1 calc R U . . .
H40C H -0.192346 0.351209 0.283398 0.151 Uiso 1 1 calc R U . . .
O17 O 0.2028(4) 0.6326(3) 0.1923(2) 0.0537(15) Uani 1 1 d D U . . .
O18 O 0.2454(4) 0.6920(3) 0.2848(2) 0.0713(17) Uani 1 1 d D U . . .
C41 C 0.1998(6) 0.6807(4) 0.2321(3) 0.054(2) Uani 1 1 d D U . . .
C42 C 0.1302(8) 0.7238(5) 0.2175(4) 0.079(3) Uani 1 1 d D U . . .
C43 C 0.1493(9) 0.7864(5) 0.2624(4) 0.160(5) Uani 1 1 d D U . . .
H43A H 0.147175 0.772118 0.304269 0.240 Uiso 1 1 calc R U . . .
H43B H 0.218283 0.821093 0.257590 0.240 Uiso 1 1 calc R U . . .
H43C H 0.094986 0.807740 0.255242 0.240 Uiso 1 1 calc R U . . .
C44 C 0.0145(8) 0.6744(6) 0.2263(6) 0.173(5) Uani 1 1 d D U . . .
H44A H 0.009141 0.663898 0.269314 0.259 Uiso 1 1 calc R U . . .
H44B H -0.034833 0.698600 0.215821 0.259 Uiso 1 1 calc R U . . .
H44C H -0.002267 0.629988 0.199233 0.259 Uiso 1 1 calc R U . . .
C45 C 0.1309(9) 0.7364(6) 0.1526(4) 0.137(5) Uani 1 1 d D U . . .
H45A H 0.117538 0.691572 0.126757 0.206 Uiso 1 1 calc R U . . .
H45B H 0.076130 0.756464 0.142518 0.206 Uiso 1 1 calc R U . . .
H45C H 0.199428 0.769817 0.144866 0.206 Uiso 1 1 calc R U . . .
O19 O 0.3737(4) 0.5825(3) 0.1777(2) 0.0566(15) Uani 1 1 d D U . . .
O20 O 0.4351(4) 0.6711(3) 0.2537(2) 0.0776(18) Uani 1 1 d D U . . .
C46 C 0.4460(6) 0.6353(4) 0.2050(4) 0.063(2) Uani 1 1 d D U . . .
C47 C 0.5520(9) 0.6662(8) 0.1779(6) 0.074(4) Uani 0.551(10) 1 d D U P E 1
C48 C 0.6139(13) 0.6249(9) 0.2082(9) 0.093(5) Uani 0.551(10) 1 d D U P E 1
H48A H 0.619752 0.636329 0.253005 0.140 Uiso 0.551(10) 1 calc R U P E 1
H48B H 0.577458 0.573914 0.197813 0.140 Uiso 0.551(10) 1 calc R U P E 1
H48C H 0.684207 0.637945 0.193075 0.140 Uiso 0.551(10) 1 calc R U P E 1
C49 C 0.6002(11) 0.7461(7) 0.1983(9) 0.092(5) Uani 0.551(10) 1 d D U P E 1
H49A H 0.607213 0.753933 0.243486 0.138 Uiso 0.551(10) 1 calc R U P E 1
H49B H 0.669539 0.764668 0.182413 0.138 Uiso 0.551(10) 1 calc R U P E 1
H49C H 0.554649 0.770536 0.182211 0.138 Uiso 0.551(10) 1 calc R U P E 1
C50 C 0.5398(12) 0.6516(12) 0.1094(6) 0.098(6) Uani 0.551(10) 1 d D U P E 1
H50A H 0.499826 0.679173 0.092269 0.147 Uiso 0.551(10) 1 calc R U P E 1
H50B H 0.609203 0.664933 0.093075 0.147 Uiso 0.551(10) 1 calc R U P E 1
H50C H 0.502454 0.600902 0.097813 0.147 Uiso 0.551(10) 1 calc R U P E 1
O21 O 0.4134(5) 0.7529(3) 0.3557(3) 0.063(2) Uani 0.788(4) 1 d D U P A 1
O22 O 0.5296(6) 0.7614(3) 0.4331(4) 0.036(2) Uani 0.788(4) 1 d D U P A 1
C51 C 0.4910(7) 0.7882(5) 0.3932(4) 0.037(2) Uani 0.788(4) 1 d D U P A 1
C52 C 0.5335(7) 0.8680(5) 0.3918(4) 0.049(2) Uani 0.788(4) 1 d D U P A 1
C53 C 0.5094(7) 0.9032(5) 0.4513(4) 0.056(3) Uani 0.788(4) 1 d D U P A 1
H53A H 0.536421 0.954811 0.451039 0.084 Uiso 0.788(4) 1 calc R U P A 1
H53B H 0.433365 0.887460 0.454427 0.084 Uiso 0.788(4) 1 calc R U P A 1
H53C H 0.542914 0.889851 0.486661 0.084 Uiso 0.788(4) 1 calc R U P A 1
C54 C 0.6505(7) 0.8895(5) 0.3834(4) 0.069(3) Uani 0.788(4) 1 d D U P A 1
H54A H 0.679665 0.940940 0.382384 0.104 Uiso 0.788(4) 1 calc R U P A 1
H54B H 0.685643 0.875800 0.417917 0.104 Uiso 0.788(4) 1 calc R U P A 1
H54C H 0.661590 0.865515 0.344655 0.104 Uiso 0.788(4) 1 calc R U P A 1
C55 C 0.4780(8) 0.8879(5) 0.3372(4) 0.077(3) Uani 0.788(4) 1 d D U P A 1
H55A H 0.505138 0.939378 0.336027 0.115 Uiso 0.788(4) 1 calc R U P A 1
H55B H 0.490961 0.864338 0.298715 0.115 Uiso 0.788(4) 1 calc R U P A 1
H55C H 0.402443 0.872625 0.341971 0.115 Uiso 0.788(4) 1 calc R U P A 1
O23 O 0.2568(3) 0.6348(3) 0.3912(2) 0.0529(15) Uani 1 1 d D U . . .
O24 O 0.3637(3) 0.6505(2) 0.47635(19) 0.0333(12) Uani 1 1 d D U . . .
C56 C 0.2767(5) 0.6436(4) 0.4480(3) 0.0362(19) Uani 1 1 d D U . . .
C57 C 0.1892(5) 0.6502(4) 0.4877(3) 0.049(2) Uani 1 1 d D U . . .
C58 C 0.2013(7) 0.6283(6) 0.5509(3) 0.125(4) Uani 1 1 d D U . . .
H58A H 0.270159 0.657171 0.570821 0.187 Uiso 1 1 calc R U . . .
H58B H 0.146205 0.635226 0.575732 0.187 Uiso 1 1 calc R U . . .
H58C H 0.195319 0.578155 0.547480 0.187 Uiso 1 1 calc R U . . .
C59 C 0.2003(6) 0.7286(4) 0.4905(4) 0.090(3) Uani 1 1 d D U . . .
H59A H 0.192040 0.741207 0.448636 0.135 Uiso 1 1 calc R U . . .
H59B H 0.146081 0.737281 0.515076 0.135 Uiso 1 1 calc R U . . .
H59C H 0.269698 0.757584 0.509545 0.135 Uiso 1 1 calc R U . . .
C60 C 0.0829(5) 0.6061(4) 0.4560(4) 0.074(3) Uani 1 1 d D U . . .
H60A H 0.076153 0.620958 0.414843 0.110 Uiso 1 1 calc R U . . .
H60B H 0.076542 0.555894 0.452186 0.110 Uiso 1 1 calc R U . . .
H60C H 0.027429 0.612964 0.480438 0.110 Uiso 1 1 calc R U . . .
O25 O 0.6462(3) 0.6744(2) 0.4199(2) 0.0383(13) Uani 1 1 d D U . . .
O26 O 0.7521(3) 0.7692(3) 0.4811(2) 0.0417(14) Uani 1 1 d D U . . .
C61 C 0.7341(5) 0.7219(4) 0.4368(3) 0.0355(19) Uani 1 1 d D U . . .
C62 C 0.8275(5) 0.7234(4) 0.3988(3) 0.049(2) Uani 1 1 d D U . . .
C63 C 0.8282(6) 0.7725(4) 0.3496(3) 0.078(3) Uani 1 1 d D U . . .
H63A H 0.762401 0.753699 0.323545 0.118 Uiso 1 1 calc R U . . .
H63B H 0.835496 0.819737 0.369352 0.118 Uiso 1 1 calc R U . . .
H63C H 0.887290 0.775861 0.324269 0.118 Uiso 1 1 calc R U . . .
C64 C 0.8142(6) 0.6487(4) 0.3700(4) 0.074(3) Uani 1 1 d D U . . .
H64A H 0.814043 0.618199 0.402782 0.110 Uiso 1 1 calc R U . . .
H64B H 0.747759 0.629509 0.344579 0.110 Uiso 1 1 calc R U . . .
H64C H 0.872398 0.650485 0.344326 0.110 Uiso 1 1 calc R U . . .
C65 C 0.9305(5) 0.7543(4) 0.4382(4) 0.072(3) Uani 1 1 d D U . . .
H65A H 0.931893 0.723385 0.470442 0.107 Uiso 1 1 calc R U . . .
H65B H 0.988917 0.757706 0.412326 0.107 Uiso 1 1 calc R U . . .
H65C H 0.937123 0.801582 0.457409 0.107 Uiso 1 1 calc R U . . .
N1 N 0.4408(4) 0.4396(3) 0.4050(2) 0.0376(15) Uani 1 1 d . U . . .
H1AA H 0.463103 0.424216 0.439238 0.045 Uiso 0.498(8) 1 calc R U P F 1
H1AB H 0.449114 0.486110 0.414779 0.045 Uiso 0.498(8) 1 calc R U P F 1
H1BC H 0.470503 0.481325 0.429165 0.045 Uiso 0.502(8) 1 calc R U P F 2
H1BD H 0.438595 0.404483 0.429173 0.045 Uiso 0.502(8) 1 calc R U P F 2
C66 C 0.5171(5) 0.4368(4) 0.3561(3) 0.0396(19) Uani 1 1 d . U . . .
C67 C 0.6253(5) 0.4657(4) 0.3907(4) 0.075(3) Uani 1 1 d . U . . .
H67A H 0.639317 0.515089 0.407256 0.112 Uiso 1 1 calc R U . . .
H67B H 0.627482 0.437224 0.424703 0.112 Uiso 1 1 calc R U . . .
H67C H 0.678593 0.463321 0.362462 0.112 Uiso 1 1 calc R U . . .
C68 C 0.4948(6) 0.3606(4) 0.3304(3) 0.059(2) Uani 1 1 d . U . . .
H68A H 0.500185 0.332430 0.364071 0.088 Uiso 1 1 calc R U . . .
H68B H 0.423904 0.341608 0.309910 0.088 Uiso 1 1 calc R U . . .
H68C H 0.545891 0.358348 0.300525 0.088 Uiso 1 1 calc R U . . .
C69 C 0.5102(6) 0.4836(4) 0.3065(3) 0.063(2) Uani 1 1 d . U . . .
H69A H 0.525169 0.532312 0.325280 0.094 Uiso 1 1 calc R U . . .
H69B H 0.561443 0.482794 0.276366 0.094 Uiso 1 1 calc R U . . .
H69C H 0.439456 0.466054 0.285752 0.094 Uiso 1 1 calc R U . . .
C70 C 0.3238(12) 0.4002(12) 0.3941(8) 0.056(4) Uani 0.498(8) 1 d D U P F 1
H70 H 0.310221 0.348987 0.380632 0.067 Uiso 0.498(8) 1 calc R U P F 1
C71 C 0.2809(11) 0.4325(11) 0.3466(7) 0.062(4) Uani 0.498(8) 1 d D U P F 1
H71A H 0.308651 0.423510 0.306686 0.075 Uiso 0.498(8) 1 calc R U P F 1
H71B H 0.303834 0.484407 0.357615 0.075 Uiso 0.498(8) 1 calc R U P F 1
C72 C 0.1610(11) 0.4023(11) 0.3401(8) 0.062(4) Uani 0.498(8) 1 d D U P F 1
H72A H 0.134608 0.429385 0.311587 0.074 Uiso 0.498(8) 1 calc R U P F 1
H72B H 0.138801 0.352428 0.321445 0.074 Uiso 0.498(8) 1 calc R U P F 1
C73 C 0.1123(13) 0.4047(11) 0.3997(8) 0.052(4) Uani 0.498(8) 1 d D U P F 1
H73A H 0.121518 0.454577 0.414135 0.062 Uiso 0.498(8) 1 calc R U P F 1
H73B H 0.036130 0.378181 0.393213 0.062 Uiso 0.498(8) 1 calc R U P F 1
C74 C 0.1591(10) 0.3740(10) 0.4474(7) 0.057(4) Uani 0.498(8) 1 d D U P F 1
H74A H 0.141077 0.322470 0.435686 0.068 Uiso 0.498(8) 1 calc R U P F 1
H74B H 0.128814 0.380373 0.487088 0.068 Uiso 0.498(8) 1 calc R U P F 1
C75 C 0.2770(10) 0.4082(10) 0.4557(7) 0.051(4) Uani 0.498(8) 1 d D U P F 1
H75A H 0.305915 0.385247 0.486872 0.062 Uiso 0.498(8) 1 calc R U P F 1
H75B H 0.295584 0.459081 0.470528 0.062 Uiso 0.498(8) 1 calc R U P F 1
C70A C 0.3255(11) 0.4332(10) 0.3880(8) 0.054(4) Uani 0.502(8) 1 d D U P F 2
H70A H 0.328583 0.474038 0.364159 0.065 Uiso 0.502(8) 1 calc R U P F 2
C71A C 0.2617(11) 0.3699(10) 0.3496(7) 0.066(4) Uani 0.502(8) 1 d D U P F 2
H71C H 0.266574 0.327768 0.368130 0.079 Uiso 0.502(8) 1 calc R U P F 2
H71D H 0.289970 0.369948 0.308498 0.079 Uiso 0.502(8) 1 calc R U P F 2
C72A C 0.1468(11) 0.3640(11) 0.3416(8) 0.068(5) Uani 0.502(8) 1 d D U P F 2
H72C H 0.140214 0.401186 0.316292 0.081 Uiso 0.502(8) 1 calc R U P F 2
H72D H 0.105879 0.317316 0.319281 0.081 Uiso 0.502(8) 1 calc R U P F 2
C73A C 0.1020(12) 0.3722(10) 0.4030(8) 0.056(5) Uani 0.502(8) 1 d D U P F 2
H73C H 0.028976 0.371457 0.396296 0.067 Uiso 0.502(8) 1 calc R U P F 2
H73D H 0.101341 0.332258 0.426829 0.067 Uiso 0.502(8) 1 calc R U P F 2
C74A C 0.1673(10) 0.4403(8) 0.4380(7) 0.054(4) Uani 0.502(8) 1 d D U P F 2
H74C H 0.138485 0.444927 0.478490 0.065 Uiso 0.502(8) 1 calc R U P F 2
H74D H 0.162879 0.479870 0.415247 0.065 Uiso 0.502(8) 1 calc R U P F 2
C75A C 0.2809(10) 0.4466(10) 0.4484(7) 0.057(4) Uani 0.502(8) 1 d D U P F 2
H75C H 0.287010 0.411834 0.476605 0.068 Uiso 0.502(8) 1 calc R U P F 2
H75D H 0.321726 0.494670 0.468162 0.068 Uiso 0.502(8) 1 calc R U P F 2
C80 C 0.1823(6) 0.1705(6) -0.0215(3) 0.160(6) Uani 1 1 d G U . . .
H80 H 0.195556 0.164792 0.020476 0.192 Uiso 1 1 calc R U . . .
C79 C 0.1550(6) 0.2282(5) -0.0366(4) 0.140(5) Uani 1 1 d G U . . .
H79 H 0.149695 0.262038 -0.004857 0.168 Uiso 1 1 calc R U . . .
C78 C 0.1356(6) 0.2365(4) -0.0980(5) 0.146(4) Uani 1 1 d G U . . .
H78 H 0.117005 0.276027 -0.108258 0.176 Uiso 1 1 calc R U . . .
C77 C 0.1434(6) 0.1871(6) -0.1443(3) 0.140(5) Uani 1 1 d G U . . .
H77 H 0.130176 0.192769 -0.186327 0.168 Uiso 1 1 calc R U . . .
C76 C 0.1707(6) 0.1293(5) -0.1293(5) 0.162(6) Uani 1 1 d G U . . .
C81 C 0.1901(6) 0.1210(4) -0.0679(6) 0.173(5) Uani 1 1 d G U . . .
H81 H 0.208728 0.081532 -0.057595 0.207 Uiso 1 1 calc R U . . .
C82 C 0.1712(14) 0.0847(8) -0.1844(8) 0.310(11) Uani 1 1 d . U . . .
H82A H 0.154198 0.105781 -0.220551 0.466 Uiso 1 1 calc R U . . .
H82B H 0.240825 0.080406 -0.187085 0.466 Uiso 1 1 calc R U . . .
H82C H 0.118876 0.037647 -0.183129 0.466 Uiso 1 1 calc R U . . .
C2A C 0.1705(14) -0.0208(7) 0.4260(8) 0.061(4) Uani 0.411(9) 1 d D U P B 2
C3A C 0.0751(14) -0.0282(10) 0.4635(9) 0.070(6) Uani 0.411(9) 1 d D U P B 2
H3AA H 0.023032 -0.014703 0.439738 0.104 Uiso 0.411(9) 1 calc R U P B 2
H3AB H 0.044142 -0.077526 0.472401 0.104 Uiso 0.411(9) 1 calc R U P B 2
H3AC H 0.097035 0.002828 0.502271 0.104 Uiso 0.411(9) 1 calc R U P B 2
C4A C 0.1339(19) -0.0723(12) 0.3676(9) 0.085(7) Uani 0.411(9) 1 d D U P B 2
H4AA H 0.085678 -0.057545 0.341685 0.127 Uiso 0.411(9) 1 calc R U P B 2
H4AB H 0.194722 -0.072220 0.344811 0.127 Uiso 0.411(9) 1 calc R U P B 2
H4AC H 0.097898 -0.120107 0.378678 0.127 Uiso 0.411(9) 1 calc R U P B 2
C5A C 0.2454(15) -0.0428(11) 0.4667(10) 0.087(6) Uani 0.411(9) 1 d D U P B 2
H5AA H 0.268367 -0.009410 0.504083 0.130 Uiso 0.411(9) 1 calc R U P B 2
H5AB H 0.209664 -0.090590 0.478073 0.130 Uiso 0.411(9) 1 calc R U P B 2
H5AC H 0.306488 -0.042704 0.444205 0.130 Uiso 0.411(9) 1 calc R U P B 2
C12A C 0.1882(12) 0.0159(6) 0.1407(6) 0.073(3) Uani 0.64(2) 1 d D U P C 2
C13A C 0.2856(11) 0.0468(10) 0.1054(8) 0.092(5) Uani 0.64(2) 1 d D U P C 2
H13D H 0.278092 0.085572 0.083314 0.138 Uiso 0.64(2) 1 calc R U P C 2
H13E H 0.347912 0.065030 0.134462 0.138 Uiso 0.64(2) 1 calc R U P C 2
H13F H 0.293175 0.009723 0.075698 0.138 Uiso 0.64(2) 1 calc R U P C 2
C14A C 0.0911(14) -0.0109(11) 0.0950(9) 0.103(6) Uani 0.64(2) 1 d D U P C 2
H14D H 0.084284 0.028644 0.073918 0.154 Uiso 0.64(2) 1 calc R U P C 2
H14E H 0.098337 -0.047444 0.064585 0.154 Uiso 0.64(2) 1 calc R U P C 2
H14F H 0.028554 -0.031080 0.117293 0.154 Uiso 0.64(2) 1 calc R U P C 2
C15A C 0.202(2) -0.0439(9) 0.1744(7) 0.102(6) Uani 0.64(2) 1 d D U P C 2
H15D H 0.204160 -0.082267 0.144333 0.153 Uiso 0.64(2) 1 calc R U P C 2
H15E H 0.266979 -0.026156 0.200956 0.153 Uiso 0.64(2) 1 calc R U P C 2
H15F H 0.142285 -0.061889 0.199690 0.153 Uiso 0.64(2) 1 calc R U P C 2
C27A C 0.4198(9) 0.3199(8) 0.1057(6) 0.088(4) Uani 0.651(17) 1 d D U P D 2
C28A C 0.4769(13) 0.3919(9) 0.1418(8) 0.113(6) Uani 0.651(17) 1 d D U P D 2
H28D H 0.469079 0.388223 0.185952 0.169 Uiso 0.651(17) 1 calc R U P D 2
H28E H 0.551523 0.406905 0.134312 0.169 Uiso 0.651(17) 1 calc R U P D 2
H28F H 0.446895 0.426888 0.128418 0.169 Uiso 0.651(17) 1 calc R U P D 2
C29A C 0.4318(12) 0.3254(11) 0.0371(5) 0.100(5) Uani 0.651(17) 1 d D U P D 2
H29D H 0.406850 0.363029 0.024366 0.150 Uiso 0.651(17) 1 calc R U P D 2
H29E H 0.505877 0.336724 0.029110 0.150 Uiso 0.651(17) 1 calc R U P D 2
H29F H 0.390512 0.280193 0.013742 0.150 Uiso 0.651(17) 1 calc R U P D 2
C30A C 0.4588(13) 0.2614(10) 0.1249(12) 0.127(6) Uani 0.651(17) 1 d D U P D 2
H30D H 0.451262 0.257431 0.169048 0.190 Uiso 0.651(17) 1 calc R U P D 2
H30E H 0.417424 0.216220 0.101369 0.190 Uiso 0.651(17) 1 calc R U P D 2
H30F H 0.532788 0.272750 0.116737 0.190 Uiso 0.651(17) 1 calc R U P D 2
C47A C 0.5506(11) 0.6490(10) 0.1739(8) 0.080(5) Uani 0.449(10) 1 d D U P E 2
C48A C 0.6442(16) 0.6716(14) 0.2225(10) 0.114(7) Uani 0.449(10) 1 d D U P E 2
H48D H 0.643398 0.630975 0.244579 0.171 Uiso 0.449(10) 1 calc R U P E 2
H48E H 0.709630 0.688287 0.202064 0.171 Uiso 0.449(10) 1 calc R U P E 2
H48F H 0.639114 0.709840 0.251763 0.171 Uiso 0.449(10) 1 calc R U P E 2
C49A C 0.5519(17) 0.7119(11) 0.1397(10) 0.095(6) Uani 0.449(10) 1 d D U P E 2
H49D H 0.548916 0.750652 0.169197 0.142 Uiso 0.449(10) 1 calc R U P E 2
H49E H 0.616545 0.727776 0.118390 0.142 Uiso 0.449(10) 1 calc R U P E 2
H49F H 0.491187 0.697887 0.109536 0.142 Uiso 0.449(10) 1 calc R U P E 2
C50A C 0.5553(14) 0.5888(10) 0.1282(9) 0.091(6) Uani 0.449(10) 1 d D U P E 2
H50D H 0.554486 0.548158 0.150347 0.136 Uiso 0.449(10) 1 calc R U P E 2
H50E H 0.494578 0.574719 0.098042 0.136 Uiso 0.449(10) 1 calc R U P E 2
H50F H 0.619936 0.604608 0.106896 0.136 Uiso 0.449(10) 1 calc R U P E 2
C89 C 0.596(3) 0.2216(15) -0.040(2) 0.273(17) Uani 0.428(13) 1 d D U P G -1
H89A H 0.608796 0.246146 -0.077580 0.410 Uiso 0.428(13) 1 calc R U P G -1
H89B H 0.549930 0.239348 -0.015198 0.410 Uiso 0.428(13) 1 calc R U P G -1
H89C H 0.662812 0.230365 -0.016443 0.410 Uiso 0.428(13) 1 calc R U P G -1
C83 C 0.5427(15) 0.1405(12) -0.0587(14) 0.248(12) Uani 0.428(13) 1 d DG U P G -1
C84 C 0.5165(18) 0.0941(17) -0.0136(13) 0.262(13) Uani 0.428(13) 1 d DG U P G -1
H84 H 0.531006 0.111784 0.028777 0.314 Uiso 0.428(13) 1 calc R U P G -1
C85 C 0.4692(18) 0.0217(16) -0.0305(19) 0.278(14) Uani 0.428(13) 1 d G U P G -1
H85 H 0.451312 -0.010003 0.000356 0.334 Uiso 0.428(13) 1 calc R U P G -1
C86 C 0.4480(16) -0.0042(12) -0.092(2) 0.287(15) Uani 0.428(13) 1 d G U P G -1
H86 H 0.415683 -0.053646 -0.103986 0.344 Uiso 0.428(13) 1 calc R U P G -1
C87 C 0.474(2) 0.0422(18) -0.1375(16) 0.264(13) Uani 0.428(13) 1 d G U P G -1
H87 H 0.459747 0.024498 -0.179908 0.317 Uiso 0.428(13) 1 calc R U P G -1
C88 C 0.522(2) 0.1146(16) -0.1207(13) 0.250(12) Uani 0.428(13) 1 d DG U P G -1
H88 H 0.539441 0.146285 -0.151488 0.300 Uiso 0.428(13) 1 calc R U P G -1
O22A O 0.6127(14) 0.8416(10) 0.4702(8) 0.035(5) Uani 0.212(4) 1 d D U P A 2
O21A O 0.497(3) 0.7483(12) 0.4155(15) 0.039(4) Uani 0.212(4) 1 d D U P A 2
C51A C 0.549(2) 0.8136(12) 0.4246(11) 0.045(4) Uani 0.212(4) 1 d D U P A 2
C52A C 0.5243(19) 0.8588(12) 0.3772(10) 0.056(4) Uani 0.212(4) 1 d D U P A 2
C53A C 0.593(3) 0.9354(12) 0.3920(15) 0.079(7) Uani 0.212(4) 1 d D U P A 2
H53D H 0.581420 0.952820 0.433406 0.119 Uiso 0.212(4) 1 calc R U P A 2
H53E H 0.667036 0.939024 0.390536 0.119 Uiso 0.212(4) 1 calc R U P A 2
H53F H 0.576168 0.963971 0.361771 0.119 Uiso 0.212(4) 1 calc R U P A 2
C54A C 0.4097(19) 0.8543(18) 0.3803(16) 0.073(7) Uani 0.212(4) 1 d D U P A 2
H54D H 0.363958 0.804904 0.370767 0.109 Uiso 0.212(4) 1 calc R U P A 2
H54E H 0.398930 0.871951 0.421875 0.109 Uiso 0.212(4) 1 calc R U P A 2
H54F H 0.392822 0.883289 0.350312 0.109 Uiso 0.212(4) 1 calc R U P A 2
C55A C 0.541(3) 0.8306(17) 0.3134(11) 0.073(7) Uani 0.212(4) 1 d D U P A 2
H55D H 0.495940 0.780959 0.304487 0.109 Uiso 0.212(4) 1 calc R U P A 2
H55E H 0.523856 0.858745 0.282801 0.109 Uiso 0.212(4) 1 calc R U P A 2
H55F H 0.614724 0.833797 0.311566 0.109 Uiso 0.212(4) 1 calc R U P A 2
F9 F 0.519(2) 0.5848(15) 0.4883(12) 0.027(6) Uani 0.212(4) 1 d . U P A 2
C83A C 0.4679(16) 0.0631(12) -0.1096(13) 0.266(13) Uani 0.458(13) 1 d DG U P H 2
C84A C 0.5324(19) 0.0940(14) -0.1546(12) 0.235(12) Uani 0.458(13) 1 d DG U P H 2
H84A H 0.530040 0.067652 -0.193213 0.282 Uiso 0.458(13) 1 calc R U P H 2
C85A C 0.600(2) 0.1636(14) -0.1432(15) 0.261(14) Uani 0.458(13) 1 d G U P H 2
H85A H 0.644262 0.184776 -0.173915 0.313 Uiso 0.458(13) 1 calc R U P H 2
C86A C 0.6036(18) 0.2022(11) -0.0867(17) 0.246(13) Uani 0.458(13) 1 d G U P H 2
H86A H 0.649998 0.249753 -0.078850 0.295 Uiso 0.458(13) 1 calc R U P H 2
C87A C 0.539(2) 0.1712(16) -0.0417(13) 0.258(13) Uani 0.458(13) 1 d G U P H 2
H87A H 0.541514 0.197606 -0.003081 0.309 Uiso 0.458(13) 1 calc R U P H 2
C88A C 0.471(2) 0.1017(16) -0.0531(12) 0.255(13) Uani 0.458(13) 1 d DG U P H 2
H88A H 0.427290 0.080482 -0.022376 0.305 Uiso 0.458(13) 1 calc R U P H 2
C89A C 0.395(3) -0.0123(16) -0.1226(19) 0.36(2) Uani 0.458(13) 1 d D U P H 2
H89D H 0.355246 -0.026232 -0.086629 0.547 Uiso 0.458(13) 1 calc R U P H 2
H89E H 0.346389 -0.016185 -0.158365 0.547 Uiso 0.458(13) 1 calc R U P H 2
H89F H 0.435905 -0.043627 -0.131447 0.547 Uiso 0.458(13) 1 calc R U P H 2

loop_
_atom_site_aniso_label
_atom_site_aniso_U_11
_atom_site_aniso_U_22
_atom_site_aniso_U_33
_atom_site_aniso_U_23
_atom_site_aniso_U_13
_atom_site_aniso_U_12
Zn1 0.0407(6) 0.0601(7) 0.0445(6) -0.0018(6) 0.0067(5) 0.0173(5)
Cr1 0.0281(7) 0.0396(9) 0.0370(8) 0.0053(7) 0.0081(6) 0.0105(6)
Cr2 0.0419(8) 0.0473(9) 0.0369(8) 0.0048(7) 0.0051(7) 0.0131(7)
Cr3 0.0673(10) 0.0418(9) 0.0312(8) 0.0081(7) 0.0099(7) 0.0119(7)
Cr4 0.0487(8) 0.0446(9) 0.0270(8) -0.0008(7) 0.0093(6) 0.0060(7)
Cr5 0.0452(9) 0.0693(11) 0.0208(8) -0.0067(7) 0.0014(6) 0.0063(7)
Cr6 0.0328(7) 0.0276(8) 0.0346(8) 0.0079(6) 0.0128(6) 0.0126(6)
F1 0.033(2) 0.089(4) 0.035(3) 0.010(2) 0.007(2) 0.013(2)
F2 0.037(2) 0.061(3) 0.036(3) -0.005(2) 0.005(2) 0.014(2)
F3 0.030(2) 0.034(3) 0.041(2) 0.007(2) 0.0090(19) 0.0099(19)
F4 0.044(3) 0.043(3) 0.031(2) 0.011(2) 0.013(2) 0.016(2)
F5 0.042(3) 0.058(3) 0.027(2) 0.007(2) 0.011(2) 0.009(2)
F6 0.043(3) 0.080(3) 0.034(3) -0.001(2) 0.012(2) 0.019(2)
F7 0.050(3) 0.045(3) 0.047(3) -0.013(2) 0.023(2) 0.004(2)
F8 0.038(5) 0.023(5) 0.037(5) 0.004(4) 0.008(4) 0.006(4)
O1 0.068(4) 0.048(4) 0.040(3) 0.012(3) 0.019(3) 0.032(3)
O2 0.041(3) 0.042(3) 0.042(3) 0.010(3) 0.010(3) 0.018(3)
C1 0.032(5) 0.049(4) 0.050(4) 0.014(4) 0.014(4) 0.018(4)
C2 0.060(7) 0.044(6) 0.057(6) 0.020(6) 0.007(5) 0.014(5)
C3 0.067(8) 0.052(10) 0.094(10) 0.032(9) -0.008(7) -0.002(7)
C4 0.081(8) 0.031(8) 0.089(10) 0.017(8) 0.017(8) 0.021(7)
C5 0.104(13) 0.054(10) 0.064(7) 0.027(7) 0.018(7) 0.009(10)
O3 0.036(3) 0.087(4) 0.049(3) -0.003(3) 0.006(3) 0.036(3)
O4 0.027(3) 0.055(4) 0.051(3) 0.013(3) 0.012(2) 0.019(3)
C6 0.027(5) 0.041(5) 0.058(5) 0.005(5) 0.014(4) 0.012(4)
C7 0.028(5) 0.058(6) 0.062(5) 0.000(4) 0.016(4) 0.023(4)
C8 0.073(6) 0.093(7) 0.191(10) 0.067(7) 0.096(7) 0.050(5)
C9 0.094(7) 0.107(8) 0.101(7) -0.036(6) -0.001(6) 0.075(6)
C10 0.042(5) 0.096(7) 0.082(6) 0.011(5) 0.012(5) 0.047(5)
O5 0.052(3) 0.035(3) 0.042(3) 0.005(3) 0.006(3) 0.020(3)
O6 0.082(4) 0.041(4) 0.055(4) -0.002(3) -0.012(3) 0.026(3)
C11 0.057(6) 0.036(5) 0.039(4) 0.008(4) 0.011(4) 0.017(4)
C12 0.137(11) 0.051(8) 0.058(9) -0.010(7) 0.000(8) 0.046(8)
C13 0.154(12) 0.075(16) 0.097(17) -0.018(13) 0.020(10) 0.063(11)
C14 0.178(16) 0.076(19) 0.069(11) -0.019(11) -0.033(12) 0.035(15)
C15 0.154(17) 0.045(10) 0.074(14) -0.019(10) -0.017(15) 0.013(13)
O7 0.028(3) 0.050(4) 0.044(3) 0.018(3) 0.010(2) 0.010(2)
O8 0.031(3) 0.052(4) 0.060(4) 0.029(3) 0.013(3) 0.011(3)
C16 0.027(4) 0.046(6) 0.039(5) 0.008(4) 0.006(4) 0.011(4)
C17 0.027(4) 0.072(6) 0.050(5) 0.015(4) 0.013(4) 0.022(4)
C18 0.063(7) 0.139(9) 0.165(11) -0.105(8) 0.065(7) -0.032(6)
C19 0.062(7) 0.198(11) 0.175(11) 0.133(9) 0.074(7) 0.040(7)
C20 0.031(5) 0.130(9) 0.076(6) -0.021(6) 0.009(4) 0.012(5)
O9 0.069(4) 0.049(4) 0.062(4) 0.008(3) -0.015(3) 0.018(3)
O10 0.092(4) 0.042(4) 0.045(4) 0.007(3) -0.016(3) 0.002(3)
C21 0.056(5) 0.045(5) 0.030(5) -0.002(4) 0.000(4) 0.015(4)
C22 0.051(5) 0.069(6) 0.044(5) 0.002(5) -0.016(4) 0.007(4)
C23 0.059(6) 0.152(10) 0.106(8) -0.047(8) -0.013(6) 0.025(6)
C24 0.102(8) 0.070(6) 0.094(8) -0.009(6) -0.017(6) -0.002(6)
C25 0.105(8) 0.162(11) 0.050(6) 0.031(7) -0.029(6) 0.004(7)
O11 0.065(4) 0.067(4) 0.037(3) 0.009(3) 0.025(3) 0.034(3)
O12 0.089(4) 0.052(4) 0.050(4) 0.015(3) 0.038(3) 0.015(3)
C26 0.055(5) 0.074(6) 0.036(5) 0.002(5) 0.017(4) 0.013(4)
C27 0.060(8) 0.138(11) 0.078(10) -0.012(8) 0.032(7) 0.014(8)
C28 0.071(12) 0.197(19) 0.114(12) -0.027(13) 0.005(11) 0.012(17)
C29 0.059(15) 0.144(17) 0.111(15) 0.010(13) 0.058(12) 0.003(14)
C30 0.066(14) 0.157(13) 0.115(17) -0.009(12) 0.051(14) 0.037(12)
O13 0.115(5) 0.042(4) 0.032(3) 0.012(3) -0.006(3) 0.008(3)
O14 0.080(4) 0.044(4) 0.028(3) 0.004(3) 0.006(3) 0.012(3)
C31 0.076(6) 0.040(5) 0.029(4) 0.011(4) 0.009(4) 0.017(5)
C32 0.173(9) 0.059(6) 0.017(5) 0.008(5) 0.009(5) 0.008(6)
C33 0.261(13) 0.179(13) 0.120(10) 0.066(9) 0.153(10) 0.077(11)
C34 0.329(14) 0.098(9) 0.035(7) 0.006(7) -0.046(8) -0.034(9)
C35 0.326(16) 0.056(7) 0.049(7) 0.026(6) 0.003(9) 0.013(8)
O15 0.041(3) 0.042(4) 0.066(4) 0.012(3) -0.001(3) 0.008(3)
O16 0.042(3) 0.048(4) 0.045(3) -0.005(3) 0.007(3) 0.008(3)
C36 0.048(5) 0.048(5) 0.025(5) 0.015(4) -0.004(4) 0.014(4)
C37 0.039(5) 0.102(7) 0.049(5) 0.031(5) 0.008(4) 0.024(5)
C38 0.104(8) 0.131(9) 0.073(6) 0.018(6) 0.051(6) 0.052(7)
C39 0.065(7) 0.329(16) 0.090(8) 0.107(9) 0.031(6) 0.088(9)
C40 0.080(7) 0.115(7) 0.077(8) 0.028(6) 0.019(6) -0.014(6)
O17 0.084(4) 0.040(4) 0.034(3) 0.003(3) 0.010(3) 0.017(3)
O18 0.120(5) 0.062(4) 0.040(3) -0.003(3) -0.014(3) 0.045(4)
C41 0.086(6) 0.040(6) 0.031(5) 0.008(4) 0.002(4) 0.016(5)
C42 0.139(8) 0.055(7) 0.059(6) 0.006(5) -0.011(6) 0.058(6)
C43 0.286(14) 0.133(10) 0.103(9) -0.050(8) -0.081(9) 0.153(10)
C44 0.137(9) 0.169(12) 0.255(16) 0.090(11) 0.053(10) 0.088(8)
C45 0.212(12) 0.197(13) 0.065(6) 0.039(8) 0.024(8) 0.144(11)
O19 0.048(3) 0.068(4) 0.041(4) 0.003(3) 0.025(3) 0.000(3)
O20 0.081(4) 0.069(5) 0.046(4) 0.001(3) 0.010(3) -0.024(3)
C46 0.061(5) 0.066(6) 0.043(6) 0.017(4) 0.014(4) -0.007(4)
C47 0.054(7) 0.093(9) 0.057(7) 0.030(7) 0.015(6) -0.005(6)
C48 0.078(11) 0.100(12) 0.094(11) 0.033(11) 0.014(10) 0.014(10)
C49 0.064(10) 0.089(8) 0.107(12) 0.034(8) 0.027(10) -0.006(7)
C50 0.080(11) 0.137(15) 0.057(7) 0.039(8) 0.032(7) -0.001(12)
O21 0.080(5) 0.045(4) 0.067(5) 0.000(4) -0.025(3) 0.029(3)
O22 0.048(5) 0.030(4) 0.037(5) 0.009(3) 0.009(3) 0.021(3)
C51 0.051(5) 0.036(4) 0.032(5) 0.005(3) 0.008(3) 0.026(3)
C52 0.074(5) 0.033(4) 0.041(5) 0.010(4) -0.002(4) 0.020(4)
C53 0.076(7) 0.043(6) 0.050(5) -0.006(5) -0.011(5) 0.027(6)
C54 0.080(5) 0.057(7) 0.067(8) 0.016(6) 0.017(5) 0.015(5)
C55 0.126(8) 0.050(7) 0.054(6) 0.011(6) -0.026(6) 0.032(7)
O23 0.044(3) 0.082(4) 0.036(3) -0.009(3) 0.005(3) 0.029(3)
O24 0.036(3) 0.035(3) 0.031(3) 0.005(2) 0.009(2) 0.013(3)
C56 0.041(4) 0.029(5) 0.037(4) -0.006(4) 0.003(4) 0.012(4)
C57 0.038(4) 0.071(6) 0.047(5) -0.004(5) 0.011(4) 0.031(4)
C58 0.088(8) 0.277(14) 0.061(6) 0.057(8) 0.048(6) 0.116(9)
C59 0.087(7) 0.080(6) 0.107(8) -0.032(6) 0.023(6) 0.041(6)
C60 0.038(5) 0.097(7) 0.090(7) -0.002(6) 0.021(5) 0.031(5)
O25 0.032(3) 0.049(4) 0.040(3) 0.014(3) 0.018(3) 0.017(2)
O26 0.035(3) 0.048(4) 0.050(4) 0.017(3) 0.020(3) 0.018(3)
C61 0.035(4) 0.043(5) 0.039(5) 0.024(4) 0.014(4) 0.022(4)
C62 0.050(5) 0.044(5) 0.059(5) 0.018(4) 0.031(4) 0.017(4)
C63 0.083(7) 0.095(7) 0.079(7) 0.051(6) 0.051(5) 0.043(6)
C64 0.064(6) 0.071(6) 0.091(7) 0.005(5) 0.048(5) 0.026(5)
C65 0.041(5) 0.089(7) 0.091(7) 0.017(5) 0.035(4) 0.023(5)
N1 0.034(3) 0.051(4) 0.029(4) 0.002(3) 0.008(3) 0.015(3)
C66 0.044(4) 0.047(5) 0.032(5) 0.007(4) 0.018(4) 0.018(4)
C67 0.034(5) 0.112(8) 0.072(6) -0.014(6) 0.023(4) 0.020(5)
C68 0.070(6) 0.046(5) 0.073(6) 0.008(4) 0.039(5) 0.031(5)
C69 0.081(6) 0.056(6) 0.065(6) 0.025(5) 0.051(5) 0.031(5)
C70 0.025(5) 0.093(11) 0.036(6) -0.006(7) 0.002(5) 0.006(6)
C71 0.032(5) 0.102(10) 0.040(6) 0.008(8) 0.008(5) 0.003(7)
C72 0.031(5) 0.100(11) 0.045(6) 0.012(8) 0.004(5) 0.009(7)
C73 0.026(6) 0.086(11) 0.043(6) 0.004(7) -0.001(5) 0.020(7)
C74 0.029(5) 0.093(10) 0.052(6) 0.023(7) 0.012(5) 0.019(6)
C75 0.027(5) 0.089(11) 0.038(6) 0.010(7) 0.005(5) 0.019(6)
C70A 0.023(5) 0.091(10) 0.035(7) -0.008(7) 0.005(5) 0.005(6)
C71A 0.039(5) 0.098(10) 0.041(7) -0.018(7) 0.015(5) 0.002(6)
C72A 0.032(5) 0.101(11) 0.043(6) -0.013(7) 0.012(5) -0.010(7)
C73A 0.028(6) 0.089(10) 0.039(7) -0.002(7) 0.010(5) 0.005(6)
C74A 0.030(5) 0.081(9) 0.049(7) -0.004(7) 0.012(5) 0.015(6)
C75A 0.027(5) 0.091(11) 0.043(6) -0.014(7) 0.008(5) 0.012(6)
C80 0.128(11) 0.175(14) 0.116(10) -0.005(8) -0.029(9) -0.020(10)
C79 0.085(8) 0.220(14) 0.082(7) -0.002(9) 0.003(7) 0.012(9)
C78 0.090(8) 0.240(13) 0.093(8) -0.006(9) 0.002(8) 0.041(9)
C77 0.099(9) 0.187(13) 0.081(8) -0.006(7) 0.036(7) -0.022(9)
C76 0.150(12) 0.143(12) 0.121(9) -0.007(9) 0.048(10) -0.046(9)
C81 0.149(11) 0.161(12) 0.143(10) -0.006(10) 0.003(12) -0.028(9)
C82 0.32(2) 0.233(18) 0.284(17) -0.145(15) 0.123(18) -0.006(15)
C2A 0.068(9) 0.046(6) 0.066(8) 0.019(6) 0.016(6) 0.011(7)
C3A 0.065(10) 0.050(12) 0.083(12) 0.018(10) 0.022(9) 0.000(9)
C4A 0.103(15) 0.055(11) 0.082(10) 0.004(9) 0.019(9) 0.006(12)
C5A 0.085(11) 0.062(12) 0.113(12) 0.032(11) 0.001(10) 0.019(11)
C12A 0.128(9) 0.046(7) 0.053(7) -0.005(5) 0.014(5) 0.042(7)
C13A 0.159(9) 0.073(12) 0.067(11) 0.003(8) 0.047(8) 0.067(9)
C14A 0.165(10) 0.047(13) 0.078(11) -0.025(8) -0.015(8) 0.021(9)
C15A 0.193(16) 0.037(9) 0.086(10) -0.001(7) 0.017(10) 0.054(10)
C27A 0.060(6) 0.125(9) 0.070(7) -0.009(6) 0.026(7) 0.023(6)
C28A 0.054(9) 0.153(11) 0.096(11) -0.028(9) 0.018(8) -0.004(8)
C29A 0.066(9) 0.140(14) 0.079(7) -0.002(8) 0.054(7) 0.011(11)
C30A 0.067(10) 0.183(13) 0.146(15) 0.029(11) 0.029(11) 0.059(9)
C47A 0.061(7) 0.104(10) 0.052(9) 0.031(7) 0.021(6) -0.012(8)
C48A 0.074(9) 0.148(17) 0.080(12) 0.042(11) 0.003(9) -0.022(13)
C49A 0.095(13) 0.107(13) 0.061(13) 0.036(10) 0.031(10) -0.004(11)
C50A 0.060(11) 0.118(12) 0.076(11) 0.029(9) 0.049(9) -0.004(10)
C89 0.13(3) 0.23(3) 0.46(4) -0.08(3) -0.02(3) 0.09(2)
C83 0.11(2) 0.22(3) 0.42(3) -0.06(2) 0.02(2) 0.102(18)
C84 0.07(2) 0.25(3) 0.44(3) -0.05(2) 0.05(2) 0.04(2)
C85 0.09(2) 0.26(3) 0.44(3) -0.05(3) 0.08(2) 0.01(2)
C86 0.065(19) 0.28(3) 0.44(3) -0.05(2) 0.08(2) -0.03(2)
C87 0.10(2) 0.24(3) 0.43(3) -0.07(2) 0.06(2) 0.050(19)
C88 0.11(2) 0.22(3) 0.43(3) -0.07(2) 0.02(2) 0.092(17)
O22A 0.043(9) 0.028(9) 0.038(8) 0.015(7) 0.011(7) 0.014(7)
O21A 0.050(9) 0.034(6) 0.039(10) 0.007(6) 0.001(8) 0.023(6)
C51A 0.058(8) 0.035(6) 0.046(7) 0.008(6) 0.001(7) 0.020(6)
C52A 0.075(8) 0.041(7) 0.052(8) 0.013(7) -0.010(7) 0.020(7)
C53A 0.108(13) 0.046(8) 0.068(14) 0.019(9) -0.040(14) 0.009(9)
C54A 0.080(9) 0.073(16) 0.075(16) 0.036(14) -0.005(11) 0.035(9)
C55A 0.100(17) 0.069(16) 0.050(8) 0.012(10) -0.008(12) 0.030(14)
F9 0.030(13) 0.006(12) 0.043(13) 0.000(10) 0.005(10) 0.001(10)
C83A 0.102(18) 0.25(3) 0.43(3) -0.06(2) 0.046(19) 0.058(18)
C84A 0.10(2) 0.21(3) 0.40(3) -0.05(2) 0.03(2) 0.084(17)
C85A 0.14(2) 0.22(3) 0.41(3) -0.08(2) 0.03(2) 0.073(18)
C86A 0.096(19) 0.23(3) 0.43(3) -0.08(2) 0.03(2) 0.103(17)
C87A 0.12(2) 0.24(3) 0.42(3) -0.07(2) 0.020(19) 0.097(18)
C88A 0.11(2) 0.24(3) 0.42(3) -0.04(2) 0.05(2) 0.082(18)
C89A 0.17(4) 0.35(3) 0.45(4) -0.07(3) 0.05(3) -0.06(3)

loop_
_atom_type_symbol
_atom_type_description
_atom_type_scat_dispersion_real
_atom_type_scat_dispersion_imag
_atom_type_scat_source
C C 0.0033 0.0016 'International Tables Vol C Tables 4.2.6.8 and 6.1.1.4'
H H 0.0000 0.0000 'International Tables Vol C Tables 4.2.6.8 and 6.1.1.4'
Cr Cr 0.3209 0.6236 'International Tables Vol C Tables 4.2.6.8 and 6.1.1.4'
F F 0.0171 0.0103 'International Tables Vol C Tables 4.2.6.8 and 6.1.1.4'
N N 0.0061 0.0033 'International Tables Vol C Tables 4.2.6.8 and 6.1.1.4'
O O 0.0106 0.0060 'International Tables Vol C Tables 4.2.6.8 and 6.1.1.4'
Zn Zn 0.2839 1.4301 'International Tables Vol C Tables 4.2.6.8 and 6.1.1.4'

loop_
_exptl_crystal_face_index_h
_exptl_crystal_face_index_k
_exptl_crystal_face_index_l
_exptl_crystal_face_perp_dist
0 -1 -2 0.0777
2 -2 -1 0.1281
1 0 0 0.1428
-1 0 0 0.1428
-2 2 1 0.1281
1 -1 1 0.1227
-1 1 -1 0.1227
1 1 -1 0.1241
0 -1 0 0.0623
0 1 0 0.0623
0 1 -1 0.0509
0 -1 1 0.0509
0 0 1 0.0794
-1 -1 1 0.1241
0 0 -1 0.0794
0 1 2 0.0777

loop_
_geom_angle_atom_site_label_1
_geom_angle_atom_site_label_2
_geom_angle_atom_site_label_3
_geom_angle
_geom_angle_site_symmetry_1
_geom_angle_site_symmetry_3
_geom_angle_publ_flag
F1 Zn1 O1 165.06(18) . . ?
F1 Zn1 O3 86.68(19) . . ?
F1 Zn1 O22A 98.8(5) . 2_666 ?
F2 Zn1 F1 99.80(16) . . ?
F2 Zn1 O1 94.99(18) . . ?
F2 Zn1 O3 96.85(17) . . ?
F2 Zn1 O26 97.82(16) . 2_666 ?
F2 Zn1 O22A 161.3(5) . 2_666 ?
O1 Zn1 O3 89.5(2) . . ?
O1 Zn1 O22A 66.3(5) . 2_666 ?
O3 Zn1 O22A 82.5(5) . 2_666 ?
O26 Zn1 F1 90.70(18) 2_666 . ?
O26 Zn1 O1 89.39(19) 2_666 . ?
O26 Zn1 O3 165.33(19) 2_666 . ?
O26 Zn1 O22A 83.7(5) 2_666 2_666 ?
F2 Cr1 F3 90.17(16) . . ?
F2 Cr1 O2 93.96(18) . . ?
F2 Cr1 O4 91.85(18) . . ?
F2 Cr1 O5 178.40(18) . . ?
F2 Cr1 O7 88.98(17) . . ?
F3 Cr1 O2 175.19(18) . . ?
F3 Cr1 O4 91.32(17) . . ?
F3 Cr1 O5 90.70(17) . . ?
F3 Cr1 O7 90.97(16) . . ?
O2 Cr1 O5 85.22(19) . . ?
O2 Cr1 O7 86.66(18) . . ?
O4 Cr1 O2 90.99(19) . . ?
O4 Cr1 O5 86.79(19) . . ?
O4 Cr1 O7 177.6(2) . . ?
O5 Cr1 O7 92.34(19) . . ?
F3 Cr2 O6 93.12(18) . . ?
F3 Cr2 O8 89.54(17) . . ?
F3 Cr2 O9 174.7(2) . . ?
F3 Cr2 O11 88.05(18) . . ?
F4 Cr2 F3 92.41(15) . . ?
F4 Cr2 O6 173.57(19) . . ?
F4 Cr2 O8 89.91(17) . . ?
F4 Cr2 O9 90.78(19) . . ?
F4 Cr2 O11 89.33(18) . . ?
O6 Cr2 O8 93.4(2) . . ?
O6 Cr2 O9 84.0(2) . . ?
O6 Cr2 O11 87.6(2) . . ?
O9 Cr2 O8 86.3(2) . . ?
O9 Cr2 O11 96.2(2) . . ?
O11 Cr2 O8 177.4(2) . . ?
F4 Cr3 F5 91.09(16) . . ?
F4 Cr3 O10 92.44(19) . . ?
F4 Cr3 O12 89.16(19) . . ?
F4 Cr3 O13 174.60(19) . . ?
F4 Cr3 O15 88.74(17) . . ?
F5 Cr3 O10 174.5(2) . . ?
F5 Cr3 O12 87.76(19) . . ?
F5 Cr3 O13 92.21(19) . . ?
F5 Cr3 O15 89.90(18) . . ?
O10 Cr3 O15 86.0(2) . . ?
O12 Cr3 O10 96.5(2) . . ?
O12 Cr3 O13 86.7(2) . . ?
O12 Cr3 O15 176.8(2) . . ?
O13 Cr3 O10 84.6(2) . . ?
O13 Cr3 O15 95.6(2) . . ?
F5 Cr4 O14 91.41(18) . . ?
F5 Cr4 O16 90.29(18) . . ?
F5 Cr4 O17 174.34(19) . . ?
F5 Cr4 O19 90.05(19) . . ?
F6 Cr4 F5 90.92(16) . . ?
F6 Cr4 O14 175.0(2) . . ?
F6 Cr4 O16 88.58(18) . . ?
F6 Cr4 O17 93.48(19) . . ?
F6 Cr4 O19 89.64(19) . . ?
O14 Cr4 O16 95.9(2) . . ?
O14 Cr4 O19 85.9(2) . . ?
O17 Cr4 O14 84.5(2) . . ?
O17 Cr4 O16 86.3(2) . . ?
O17 Cr4 O19 93.5(2) . . ?
O19 Cr4 O16 178.2(2) . . ?
F6 Cr5 F7 97.33(17) . . ?
F6 Cr5 O18 91.4(2) . . ?
F6 Cr5 O20 91.73(19) . . ?
F6 Cr5 O21 170.5(2) . . ?
F6 Cr5 O23 92.17(19) . . ?
F7 Cr5 O18 171.0(2) . . ?
F7 Cr5 O20 89.6(2) . . ?
F7 Cr5 O21 92.0(2) . . ?
F7 Cr5 O23 91.18(18) . . ?
O18 Cr5 O21 79.3(2) . . ?
O20 Cr5 O18 92.1(2) . . ?
O20 Cr5 O21 86.5(3) . . ?
O23 Cr5 O18 86.6(2) . . ?
O23 Cr5 O20 175.9(2) . . ?
O23 Cr5 O21 89.4(2) . . ?
F1 Cr6 F7 178.72(17) 2_666 . ?
F1 Cr6 O22 85.7(2) 2_666 . ?
F1 Cr6 O24 87.51(16) 2_666 . ?
F1 Cr6 O25 92.57(17) 2_666 . ?
F1 Cr6 O21A 99.8(8) 2_666 . ?
F7 Cr6 O22 95.0(2) . . ?
F7 Cr6 O24 91.39(16) . . ?
F7 Cr6 O25 88.54(17) . . ?
F7 Cr6 O21A 80.7(8) . . ?
F8 Cr6 F1 92.9(2) . 2_666 ?
F8 Cr6 F7 86.5(2) . . ?
F8 Cr6 O22 178.2(3) . . ?
F8 Cr6 O24 89.7(3) . . ?
F8 Cr6 O25 91.9(3) . . ?
O22 Cr6 O24 91.4(3) . . ?
O25 Cr6 O22 87.1(3) . . ?
O25 Cr6 O24 178.48(19) . . ?
O25 Cr6 O21A 93.6(12) . . ?
O21A Cr6 O24 84.9(12) . . ?
F9 Cr6 F7 105.9(8) . . ?
F9 Cr6 O24 94.3(10) . . ?
F9 Cr6 O25 87.2(10) . . ?
F9 Cr6 O21A 173.4(12) . . ?
Cr6 F1 Zn1 118.4(2) 2_666 . ?
Cr1 F2 Zn1 117.88(18) . . ?
Cr2 F3 Cr1 122.93(18) . . ?
Cr2 F4 Cr3 124.26(18) . . ?
Cr4 F5 Cr3 123.54(19) . . ?
Cr5 F6 Cr4 122.4(2) . . ?
Cr5 F7 Cr6 123.75(18) . . ?
C1 O1 Zn1 123.8(5) . . ?
C1 O2 Cr1 137.8(4) . . ?
O1 C1 O2 125.1(7) . . ?
O1 C1 C2 121.4(7) . . ?
O1 C1 C2A 115.7(9) . . ?
O2 C1 C2 113.3(7) . . ?
O2 C1 C2A 119.2(9) . . ?
C3 C2 C1 108.1(10) . . ?
C4 C2 C1 106.5(9) . . ?
C4 C2 C3 108.3(11) . . ?
C5 C2 C1 112.7(9) . . ?
C5 C2 C3 111.3(11) . . ?
C5 C2 C4 109.8(11) . . ?
C2 C3 H3A 109.5 . . ?
C2 C3 H3B 109.5 . . ?
C2 C3 H3C 109.5 . . ?
H3A C3 H3B 109.5 . . ?
H3A C3 H3C 109.5 . . ?
H3B C3 H3C 109.5 . . ?
C2 C4 H4A 109.5 . . ?
C2 C4 H4B 109.5 . . ?
C2 C4 H4C 109.5 . . ?
H4A C4 H4B 109.5 . . ?
H4A C4 H4C 109.5 . . ?
H4B C4 H4C 109.5 . . ?
C2 C5 H5A 109.5 . . ?
C2 C5 H5B 109.5 . . ?
C2 C5 H5C 109.5 . . ?
H5A C5 H5B 109.5 . . ?
H5A C5 H5C 109.5 . . ?
H5B C5 H5C 109.5 . . ?
C6 O3 Zn1 128.4(4) . . ?
C6 O4 Cr1 125.6(4) . . ?
O3 C6 O4 127.5(6) . . ?
O3 C6 C7 117.1(6) . . ?
O4 C6 C7 115.4(6) . . ?
C8 C7 C6 107.3(6) . . ?
C8 C7 C9 110.1(7) . . ?
C8 C7 C10 110.8(7) . . ?
C9 C7 C6 108.3(6) . . ?
C9 C7 C10 109.0(6) . . ?
C10 C7 C6 111.4(6) . . ?
C7 C8 H8A 109.5 . . ?
C7 C8 H8B 109.5 . . ?
C7 C8 H8C 109.5 . . ?
H8A C8 H8B 109.5 . . ?
H8A C8 H8C 109.5 . . ?
H8B C8 H8C 109.5 . . ?
C7 C9 H9A 109.5 . . ?
C7 C9 H9B 109.5 . . ?
C7 C9 H9C 109.5 . . ?
H9A C9 H9B 109.5 . . ?
H9A C9 H9C 109.5 . . ?
H9B C9 H9C 109.5 . . ?
C7 C10 H10A 109.5 . . ?
C7 C10 H10B 109.5 . . ?
C7 C10 H10C 109.5 . . ?
H10A C10 H10B 109.5 . . ?
H10A C10 H10C 109.5 . . ?
H10B C10 H10C 109.5 . . ?
C11 O5 Cr1 131.5(4) . . ?
C11 O6 Cr2 134.9(5) . . ?
O5 C11 O6 125.3(6) . . ?
O5 C11 C12 119.8(9) . . ?
O5 C11 C12A 117.2(8) . . ?
O6 C11 C12 114.5(9) . . ?
O6 C11 C12A 117.5(8) . . ?
C11 C12 C14 108.0(16) . . ?
C13 C12 C11 106.2(14) . . ?
C13 C12 C14 108.2(17) . . ?
C15 C12 C11 111.0(14) . . ?
C15 C12 C13 110.9(15) . . ?
C15 C12 C14 112.4(16) . . ?
C12 C13 H13A 109.5 . . ?
C12 C13 H13B 109.5 . . ?
C12 C13 H13C 109.5 . . ?
H13A C13 H13B 109.5 . . ?
H13A C13 H13C 109.5 . . ?
H13B C13 H13C 109.5 . . ?
C12 C14 H14A 109.5 . . ?
C12 C14 H14B 109.5 . . ?
C12 C14 H14C 109.5 . . ?
H14A C14 H14B 109.5 . . ?
H14A C14 H14C 109.5 . . ?
H14B C14 H14C 109.5 . . ?
C12 C15 H15A 109.5 . . ?
C12 C15 H15B 109.5 . . ?
C12 C15 H15C 109.5 . . ?
H15A C15 H15B 109.5 . . ?
H15A C15 H15C 109.5 . . ?
H15B C15 H15C 109.5 . . ?
C16 O7 Cr1 134.8(4) . . ?
C16 O8 Cr2 131.0(4) . . ?
O7 C16 C17 117.3(6) . . ?
O8 C16 O7 125.4(6) . . ?
O8 C16 C17 117.3(6) . . ?
C18 C17 C16 107.1(6) . . ?
C18 C17 C19 110.0(8) . . ?
C18 C17 C20 111.6(7) . . ?
C19 C17 C16 111.5(6) . . ?
C19 C17 C20 107.2(7) . . ?
C20 C17 C16 109.5(6) . . ?
C17 C18 H18A 109.5 . . ?
C17 C18 H18B 109.5 . . ?
C17 C18 H18C 109.5 . . ?
H18A C18 H18B 109.5 . . ?
H18A C18 H18C 109.5 . . ?
H18B C18 H18C 109.5 . . ?
C17 C19 H19A 109.5 . . ?
C17 C19 H19B 109.5 . . ?
C17 C19 H19C 109.5 . . ?
H19A C19 H19B 109.5 . . ?
H19A C19 H19C 109.5 . . ?
H19B C19 H19C 109.5 . . ?
C17 C20 H20A 109.5 . . ?
C17 C20 H20B 109.5 . . ?
C17 C20 H20C 109.5 . . ?
H20A C20 H20B 109.5 . . ?
H20A C20 H20C 109.5 . . ?
H20B C20 H20C 109.5 . . ?
C21 O9 Cr2 137.2(5) . . ?
C21 O10 Cr3 134.1(5) . . ?
O9 C21 O10 123.1(7) . . ?
O9 C21 C22 118.9(7) . . ?
O10 C21 C22 117.9(7) . . ?
C21 C22 C23 107.0(6) . . ?
C24 C22 C21 110.6(6) . . ?
C24 C22 C23 108.8(7) . . ?
C24 C22 C25 111.1(7) . . ?
C25 C22 C21 109.8(6) . . ?
C25 C22 C23 109.6(7) . . ?
C22 C23 H23A 109.5 . . ?
C22 C23 H23B 109.5 . . ?
C22 C23 H23C 109.5 . . ?
H23A C23 H23B 109.5 . . ?
H23A C23 H23C 109.5 . . ?
H23B C23 H23C 109.5 . . ?
C22 C24 H24A 109.5 . . ?
C22 C24 H24B 109.5 . . ?
C22 C24 H24C 109.5 . . ?
H24A C24 H24B 109.5 . . ?
H24A C24 H24C 109.5 . . ?
H24B C24 H24C 109.5 . . ?
C22 C25 H25A 109.5 . . ?
C22 C25 H25B 109.5 . . ?
C22 C25 H25C 109.5 . . ?
H25A C25 H25B 109.5 . . ?
H25A C25 H25C 109.5 . . ?
H25B C25 H25C 109.5 . . ?
C26 O11 Cr2 132.2(5) . . ?
C26 O12 Cr3 132.3(5) . . ?
O11 C26 O12 125.6(7) . . ?
O11 C26 C27 118.1(10) . . ?
O11 C26 C27A 116.1(9) . . ?
O12 C26 C27 115.7(10) . . ?
O12 C26 C27A 118.3(9) . . ?
C28 C27 C26 105.3(15) . . ?
C28 C27 C29 111.4(17) . . ?
C28 C27 C30 109.8(16) . . ?
C29 C27 C26 106.4(14) . . ?
C30 C27 C26 110.5(13) . . ?
C30 C27 C29 113.1(16) . . ?
C27 C28 H28A 109.5 . . ?
C27 C28 H28B 109.5 . . ?
C27 C28 H28C 109.5 . . ?
H28A C28 H28B 109.5 . . ?
H28A C28 H28C 109.5 . . ?
H28B C28 H28C 109.5 . . ?
C27 C29 H29A 109.5 . . ?
C27 C29 H29B 109.5 . . ?
C27 C29 H29C 109.5 . . ?
H29A C29 H29B 109.5 . . ?
H29A C29 H29C 109.5 . . ?
H29B C29 H29C 109.5 . . ?
C27 C30 H30A 109.5 . . ?
C27 C30 H30B 109.5 . . ?
C27 C30 H30C 109.5 . . ?
H30A C30 H30B 109.5 . . ?
H30A C30 H30C 109.5 . . ?
H30B C30 H30C 109.5 . . ?
C31 O13 Cr3 134.4(5) . . ?
C31 O14 Cr4 134.9(5) . . ?
O13 C31 O14 124.2(7) . . ?
O13 C31 C32 118.3(7) . . ?
O14 C31 C32 117.4(7) . . ?
C33 C32 C31 105.4(7) . . ?
C33 C32 C34 109.0(8) . . ?
C34 C32 C31 107.7(7) . . ?
C35 C32 C31 111.8(7) . . ?
C35 C32 C33 109.5(8) . . ?
C35 C32 C34 113.0(8) . . ?
C32 C33 H33A 109.5 . . ?
C32 C33 H33B 109.5 . . ?
C32 C33 H33C 109.5 . . ?
H33A C33 H33B 109.5 . . ?
H33A C33 H33C 109.5 . . ?
H33B C33 H33C 109.5 . . ?
C32 C34 H34A 109.5 . . ?
C32 C34 H34B 109.5 . . ?
C32 C34 H34C 109.5 . . ?
H34A C34 H34B 109.5 . . ?
H34A C34 H34C 109.5 . . ?
H34B C34 H34C 109.5 . . ?
C32 C35 H35A 109.5 . . ?
C32 C35 H35B 109.5 . . ?
C32 C35 H35C 109.5 . . ?
H35A C35 H35B 109.5 . . ?
H35A C35 H35C 109.5 . . ?
H35B C35 H35C 109.5 . . ?
C36 O15 Cr3 133.5(5) . . ?
C36 O16 Cr4 133.8(5) . . ?
O15 C36 C37 116.8(7) . . ?
O16 C36 O15 125.9(7) . . ?
O16 C36 C37 117.2(7) . . ?
C38 C37 C36 109.3(6) . . ?
C38 C37 C39 112.1(7) . . ?
C38 C37 C40 107.3(7) . . ?
C39 C37 C36 107.8(6) . . ?
C39 C37 C40 110.5(7) . . ?
C40 C37 C36 109.9(6) . . ?
C37 C38 H38A 109.5 . . ?
C37 C38 H38B 109.5 . . ?
C37 C38 H38C 109.5 . . ?
H38A C38 H38B 109.5 . . ?
H38A C38 H38C 109.5 . . ?
H38B C38 H38C 109.5 . . ?
C37 C39 H39A 109.5 . . ?
C37 C39 H39B 109.5 . . ?
C37 C39 H39C 109.5 . . ?
H39A C39 H39B 109.5 . . ?
H39A C39 H39C 109.5 . . ?
H39B C39 H39C 109.5 . . ?
C37 C40 H40A 109.5 . . ?
C37 C40 H40B 109.5 . . ?
C37 C40 H40C 109.5 . . ?
H40A C40 H40B 109.5 . . ?
H40A C40 H40C 109.5 . . ?
H40B C40 H40C 109.5 . . ?
C41 O17 Cr4 135.6(5) . . ?
C41 O18 Cr5 130.6(5) . . ?
O17 C41 C42 118.5(7) . . ?
O18 C41 O17 123.5(7) . . ?
O18 C41 C42 117.8(7) . . ?
C41 C42 C44 105.5(7) . . ?
C43 C42 C41 112.6(7) . . ?
C43 C42 C44 104.9(8) . . ?
C45 C42 C41 111.1(7) . . ?
C45 C42 C43 116.1(8) . . ?
C45 C42 C44 105.6(8) . . ?
C42 C43 H43A 109.5 . . ?
C42 C43 H43B 109.5 . . ?
C42 C43 H43C 109.5 . . ?
H43A C43 H43B 109.5 . . ?
H43A C43 H43C 109.5 . . ?
H43B C43 H43C 109.5 . . ?
C42 C44 H44A 109.5 . . ?
C42 C44 H44B 109.5 . . ?
C42 C44 H44C 109.5 . . ?
H44A C44 H44B 109.5 . . ?
H44A C44 H44C 109.5 . . ?
H44B C44 H44C 109.5 . . ?
C42 C45 H45A 109.5 . . ?
C42 C45 H45B 109.5 . . ?
C42 C45 H45C 109.5 . . ?
H45A C45 H45B 109.5 . . ?
H45A C45 H45C 109.5 . . ?
H45B C45 H45C 109.5 . . ?
C46 O19 Cr4 130.2(5) . . ?
C46 O20 Cr5 134.0(5) . . ?
O19 C46 O20 123.9(7) . . ?
O19 C46 C47 121.7(8) . . ?
O19 C46 C47A 111.8(9) . . ?
O20 C46 C47 114.1(8) . . ?
O20 C46 C47A 124.2(10) . . ?
C46 C47 C49 110.3(10) . . ?
C48 C47 C46 100.4(11) . . ?
C48 C47 C49 111.2(12) . . ?
C50 C47 C46 110.3(10) . . ?
C50 C47 C48 112.6(13) . . ?
C50 C47 C49 111.5(12) . . ?
C47 C48 H48A 109.5 . . ?
C47 C48 H48B 109.5 . . ?
C47 C48 H48C 109.5 . . ?
H48A C48 H48B 109.5 . . ?
H48A C48 H48C 109.5 . . ?
H48B C48 H48C 109.5 . . ?
C47 C49 H49A 109.5 . . ?
C47 C49 H49B 109.5 . . ?
C47 C49 H49C 109.5 . . ?
H49A C49 H49B 109.5 . . ?
H49A C49 H49C 109.5 . . ?
H49B C49 H49C 109.5 . . ?
C47 C50 H50A 109.5 . . ?
C47 C50 H50B 109.5 . . ?
C47 C50 H50C 109.5 . . ?
H50A C50 H50B 109.5 . . ?
H50A C50 H50C 109.5 . . ?
H50B C50 H50C 109.5 . . ?
C51 O21 Cr5 136.3(6) . . ?
C51 O22 Cr6 132.2(7) . . ?
O21 C51 C52 117.7(8) . . ?
O22 C51 O21 123.5(8) . . ?
O22 C51 C52 118.7(8) . . ?
C51 C52 C53 108.5(7) . . ?
C51 C52 C54 108.1(7) . . ?
C51 C52 C55 109.1(8) . . ?
C53 C52 C55 108.6(8) . . ?
C54 C52 C53 112.8(8) . . ?
C54 C52 C55 109.6(8) . . ?
C52 C53 H53A 109.5 . . ?
C52 C53 H53B 109.5 . . ?
C52 C53 H53C 109.5 . . ?
H53A C53 H53B 109.5 . . ?
H53A C53 H53C 109.5 . . ?
H53B C53 H53C 109.5 . . ?
C52 C54 H54A 109.5 . . ?
C52 C54 H54B 109.5 . . ?
C52 C54 H54C 109.5 . . ?
H54A C54 H54B 109.5 . . ?
H54A C54 H54C 109.5 . . ?
H54B C54 H54C 109.5 . . ?
C52 C55 H55A 109.5 . . ?
C52 C55 H55B 109.5 . . ?
C52 C55 H55C 109.5 . . ?
H55A C55 H55B 109.5 . . ?
H55A C55 H55C 109.5 . . ?
H55B C55 H55C 109.5 . . ?
C56 O23 Cr5 133.4(5) . . ?
C56 O24 Cr6 133.0(4) . . ?
O23 C56 O24 126.4(6) . . ?
O23 C56 C57 116.9(6) . . ?
O24 C56 C57 116.6(6) . . ?
C58 C57 C56 111.5(6) . . ?
C58 C57 C59 111.5(7) . . ?
C58 C57 C60 110.4(7) . . ?
C59 C57 C56 104.4(6) . . ?
C60 C57 C56 110.0(6) . . ?
C60 C57 C59 108.9(6) . . ?
C57 C58 H58A 109.5 . . ?
C57 C58 H58B 109.5 . . ?
C57 C58 H58C 109.5 . . ?
H58A C58 H58B 109.5 . . ?
H58A C58 H58C 109.5 . . ?
H58B C58 H58C 109.5 . . ?
C57 C59 H59A 109.5 . . ?
C57 C59 H59B 109.5 . . ?
C57 C59 H59C 109.5 . . ?
H59A C59 H59B 109.5 . . ?
H59A C59 H59C 109.5 . . ?
H59B C59 H59C 109.5 . . ?
C57 C60 H60A 109.5 . . ?
C57 C60 H60B 109.5 . . ?
C57 C60 H60C 109.5 . . ?
H60A C60 H60B 109.5 . . ?
H60A C60 H60C 109.5 . . ?
H60B C60 H60C 109.5 . . ?
C61 O25 Cr6 130.6(5) . . ?
C61 O26 Zn1 134.7(4) . 2_666 ?
O25 C61 C62 117.7(6) . . ?
O26 C61 O25 126.2(6) . . ?
O26 C61 C62 116.0(6) . . ?
C63 C62 C61 106.2(5) . . ?
C63 C62 C64 111.2(6) . . ?
C63 C62 C65 107.9(6) . . ?
C64 C62 C61 110.0(6) . . ?
C65 C62 C61 111.2(6) . . ?
C65 C62 C64 110.3(6) . . ?
C62 C63 H63A 109.5 . . ?
C62 C63 H63B 109.5 . . ?
C62 C63 H63C 109.5 . . ?
H63A C63 H63B 109.5 . . ?
H63A C63 H63C 109.5 . . ?
H63B C63 H63C 109.5 . . ?
C62 C64 H64A 109.5 . . ?
C62 C64 H64B 109.5 . . ?
C62 C64 H64C 109.5 . . ?
H64A C64 H64B 109.5 . . ?
H64A C64 H64C 109.5 . . ?
H64B C64 H64C 109.5 . . ?
C62 C65 H65A 109.5 . . ?
C62 C65 H65B 109.5 . . ?
C62 C65 H65C 109.5 . . ?
H65A C65 H65B 109.5 . . ?
H65A C65 H65C 109.5 . . ?
H65B C65 H65C 109.5 . . ?
H1AA N1 H1AB 106.6 . . ?
H1BC N1 H1BD 106.6 . . ?
C66 N1 H1AA 106.8 . . ?
C66 N1 H1AB 106.8 . . ?
C66 N1 H1BC 106.8 . . ?
C66 N1 H1BD 106.8 . . ?
C66 N1 C70A 122.3(8) . . ?
C70 N1 H1AA 106.8 . . ?
C70 N1 H1AB 106.8 . . ?
C70 N1 C66 122.2(8) . . ?
C70A N1 H1BC 106.8 . . ?
C70A N1 H1BD 106.8 . . ?
C67 C66 N1 104.8(5) . . ?
C68 C66 N1 109.2(5) . . ?
C68 C66 C67 109.8(6) . . ?
C68 C66 C69 112.4(6) . . ?
C69 C66 N1 110.4(5) . . ?
C69 C66 C67 109.9(6) . . ?
C66 C67 H67A 109.5 . . ?
C66 C67 H67B 109.5 . . ?
C66 C67 H67C 109.5 . . ?
H67A C67 H67B 109.5 . . ?
H67A C67 H67C 109.5 . . ?
H67B C67 H67C 109.5 . . ?
C66 C68 H68A 109.5 . . ?
C66 C68 H68B 109.5 . . ?
C66 C68 H68C 109.5 . . ?
H68A C68 H68B 109.5 . . ?
H68A C68 H68C 109.5 . . ?
H68B C68 H68C 109.5 . . ?
C66 C69 H69A 109.5 . . ?
C66 C69 H69B 109.5 . . ?
C66 C69 H69C 109.5 . . ?
H69A C69 H69B 109.5 . . ?
H69A C69 H69C 109.5 . . ?
H69B C69 H69C 109.5 . . ?
N1 C70 H70 110.2 . . ?
N1 C70 C75 106.5(12) . . ?
C71 C70 N1 108.7(14) . . ?
C71 C70 H70 110.2 . . ?
C71 C70 C75 111.2(14) . . ?
C75 C70 H70 110.2 . . ?
C70 C71 H71A 109.4 . . ?
C70 C71 H71B 109.4 . . ?
C70 C71 C72 111.2(13) . . ?
H71A C71 H71B 108.0 . . ?
C72 C71 H71A 109.4 . . ?
C72 C71 H71B 109.4 . . ?
C71 C72 H72A 108.9 . . ?
C71 C72 H72B 108.9 . . ?
H72A C72 H72B 107.7 . . ?
C73 C72 C71 113.4(13) . . ?
C73 C72 H72A 108.9 . . ?
C73 C72 H72B 108.9 . . ?
C72 C73 H73A 109.2 . . ?
C72 C73 H73B 109.2 . . ?
H73A C73 H73B 107.9 . . ?
C74 C73 C72 111.9(13) . . ?
C74 C73 H73A 109.2 . . ?
C74 C73 H73B 109.2 . . ?
C73 C74 H74A 109.2 . . ?
C73 C74 H74B 109.2 . . ?
C73 C74 C75 111.9(13) . . ?
H74A C74 H74B 107.9 . . ?
C75 C74 H74A 109.2 . . ?
C75 C74 H74B 109.2 . . ?
C70 C75 H75A 109.8 . . ?
C70 C75 H75B 109.8 . . ?
C74 C75 C70 109.4(12) . . ?
C74 C75 H75A 109.8 . . ?
C74 C75 H75B 109.8 . . ?
H75A C75 H75B 108.2 . . ?
N1 C70A H70A 106.3 . . ?
C71A C70A N1 116.8(14) . . ?
C71A C70A H70A 106.3 . . ?
C71A C70A C75A 114.7(13) . . ?
C75A C70A N1 105.7(11) . . ?
C75A C70A H70A 106.3 . . ?
C70A C71A H71C 109.0 . . ?
C70A C71A H71D 109.0 . . ?
C70A C71A C72A 113.1(13) . . ?
H71C C71A H71D 107.8 . . ?
C72A C71A H71C 109.0 . . ?
C72A C71A H71D 109.0 . . ?
C71A C72A H72C 109.3 . . ?
C71A C72A H72D 109.3 . . ?
H72C C72A H72D 107.9 . . ?
C73A C72A C71A 111.7(12) . . ?
C73A C72A H72C 109.3 . . ?
C73A C72A H72D 109.3 . . ?
C72A C73A H73C 109.8 . . ?
C72A C73A H73D 109.8 . . ?
H73C C73A H73D 108.3 . . ?
C74A C73A C72A 109.3(13) . . ?
C74A C73A H73C 109.8 . . ?
C74A C73A H73D 109.8 . . ?
C73A C74A H74C 109.0 . . ?
C73A C74A H74D 109.0 . . ?
C73A C74A C75A 113.1(13) . . ?
H74C C74A H74D 107.8 . . ?
C75A C74A H74C 109.0 . . ?
C75A C74A H74D 109.0 . . ?
C70A C75A H75C 109.5 . . ?
C70A C75A H75D 109.5 . . ?
C74A C75A C70A 110.8(12) . . ?
C74A C75A H75C 109.5 . . ?
C74A C75A H75D 109.5 . . ?
H75C C75A H75D 108.1 . . ?
C79 C80 H80 120.0 . . ?
C79 C80 C81 120.0 . . ?
C81 C80 H80 120.0 . . ?
C80 C79 H79 120.0 . . ?
C78 C79 C80 120.0 . . ?
C78 C79 H79 120.0 . . ?
C79 C78 H78 120.0 . . ?
C77 C78 C79 120.0 . . ?
C77 C78 H78 120.0 . . ?
C78 C77 H77 120.0 . . ?
C78 C77 C76 120.0 . . ?
C76 C77 H77 120.0 . . ?
C77 C76 C82 110.0(12) . . ?
C81 C76 C77 120.0 . . ?
C81 C76 C82 129.9(12) . . ?
C80 C81 H81 120.0 . . ?
C76 C81 C80 120.0 . . ?
C76 C81 H81 120.0 . . ?
C76 C82 H82A 109.5 . . ?
C76 C82 H82B 109.5 . . ?
C76 C82 H82C 109.5 . . ?
H82A C82 H82B 109.5 . . ?
H82A C82 H82C 109.5 . . ?
H82B C82 H82C 109.5 . . ?
C3A C2A C1 110.2(12) . . ?
C4A C2A C1 113.2(15) . . ?
C4A C2A C3A 107.8(13) . . ?
C5A C2A C1 110.1(14) . . ?
C5A C2A C3A 105.1(14) . . ?
C5A C2A C4A 110.2(14) . . ?
C2A C3A H3AA 109.5 . . ?
C2A C3A H3AB 109.5 . . ?
C2A C3A H3AC 109.5 . . ?
H3AA C3A H3AB 109.5 . . ?
H3AA C3A H3AC 109.5 . . ?
H3AB C3A H3AC 109.5 . . ?
C2A C4A H4AA 109.5 . . ?
C2A C4A H4AB 109.5 . . ?
C2A C4A H4AC 109.5 . . ?
H4AA C4A H4AB 109.5 . . ?
H4AA C4A H4AC 109.5 . . ?
H4AB C4A H4AC 109.5 . . ?
C2A C5A H5AA 109.5 . . ?
C2A C5A H5AB 109.5 . . ?
C2A C5A H5AC 109.5 . . ?
H5AA C5A H5AB 109.5 . . ?
H5AA C5A H5AC 109.5 . . ?
H5AB C5A H5AC 109.5 . . ?
C11 C12A C13A 105.6(10) . . ?
C11 C12A C14A 111.1(12) . . ?
C14A C12A C13A 109.1(12) . . ?
C15A C12A C11 111.2(10) . . ?
C15A C12A C13A 108.5(11) . . ?
C15A C12A C14A 111.1(11) . . ?
C12A C13A H13D 109.5 . . ?
C12A C13A H13E 109.5 . . ?
C12A C13A H13F 109.5 . . ?
H13D C13A H13E 109.5 . . ?
H13D C13A H13F 109.5 . . ?
H13E C13A H13F 109.5 . . ?
C12A C14A H14D 109.5 . . ?
C12A C14A H14E 109.5 . . ?
C12A C14A H14F 109.5 . . ?
H14D C14A H14E 109.5 . . ?
H14D C14A H14F 109.5 . . ?
H14E C14A H14F 109.5 . . ?
C12A C15A H15D 109.5 . . ?
C12A C15A H15E 109.5 . . ?
C12A C15A H15F 109.5 . . ?
H15D C15A H15E 109.5 . . ?
H15D C15A H15F 109.5 . . ?
H15E C15A H15F 109.5 . . ?
C28A C27A C26 105.1(10) . . ?
C29A C27A C26 109.5(10) . . ?
C29A C27A C28A 109.6(11) . . ?
C29A C27A C30A 109.0(11) . . ?
C30A C27A C26 110.3(10) . . ?
C30A C27A C28A 113.3(12) . . ?
C27A C28A H28D 109.5 . . ?
C27A C28A H28E 109.5 . . ?
C27A C28A H28F 109.5 . . ?
H28D C28A H28E 109.5 . . ?
H28D C28A H28F 109.5 . . ?
H28E C28A H28F 109.5 . . ?
C27A C29A H29D 109.5 . . ?
C27A C29A H29E 109.5 . . ?
C27A C29A H29F 109.5 . . ?
H29D C29A H29E 109.5 . . ?
H29D C29A H29F 109.5 . . ?
H29E C29A H29F 109.5 . . ?
C27A C30A H30D 109.5 . . ?
C27A C30A H30E 109.5 . . ?
C27A C30A H30F 109.5 . . ?
H30D C30A H30E 109.5 . . ?
H30D C30A H30F 109.5 . . ?
H30E C30A H30F 109.5 . . ?
C48A C47A C46 110.9(14) . . ?
C49A C47A C46 100.2(12) . . ?
C49A C47A C48A 109.4(14) . . ?
C49A C47A C50A 109.5(14) . . ?
C50A C47A C46 115.5(13) . . ?
C50A C47A C48A 110.8(14) . . ?
C47A C48A H48D 109.5 . . ?
C47A C48A H48E 109.5 . . ?
C47A C48A H48F 109.5 . . ?
H48D C48A H48E 109.5 . . ?
H48D C48A H48F 109.5 . . ?
H48E C48A H48F 109.5 . . ?
C47A C49A H49D 109.5 . . ?
C47A C49A H49E 109.5 . . ?
C47A C49A H49F 109.5 . . ?
H49D C49A H49E 109.5 . . ?
H49D C49A H49F 109.5 . . ?
H49E C49A H49F 109.5 . . ?
C47A C50A H50D 109.5 . . ?
C47A C50A H50E 109.5 . . ?
C47A C50A H50F 109.5 . . ?
H50D C50A H50E 109.5 . . ?
H50D C50A H50F 109.5 . . ?
H50E C50A H50F 109.5 . . ?
H89A C89 H89B 109.5 . . ?
H89A C89 H89C 109.5 . . ?
H89B C89 H89C 109.5 . . ?
C83 C89 H89A 109.5 . . ?
C83 C89 H89B 109.5 . . ?
C83 C89 H89C 109.5 . . ?
C84 C83 C89 120.4(8) . . ?
C84 C83 C88 120.0 . . ?
C88 C83 C89 119.6(8) . . ?
C83 C84 H84 120.0 . . ?
C85 C84 C83 120.0 . . ?
C85 C84 H84 120.0 . . ?
C84 C85 H85 120.0 . . ?
C84 C85 C86 120.0 . . ?
C86 C85 H85 120.0 . . ?
C85 C86 H86 120.0 . . ?
C85 C86 C87 120.0 . . ?
C87 C86 H86 120.0 . . ?
C86 C87 H87 120.0 . . ?
C88 C87 C86 120.0 . . ?
C88 C87 H87 120.0 . . ?
C83 C88 H88 120.0 . . ?
C87 C88 C83 120.0 . . ?
C87 C88 H88 120.0 . . ?
C51A O21A Cr6 135.8(19) . . ?
O22A C51A O21A 123.9(18) . . ?
O22A C51A C52A 120.8(16) . . ?
O21A C51A C52A 115.2(17) . . ?
C53A C52A C51A 110.1(15) . . ?
C53A C52A C54A 108.6(17) . . ?
C53A C52A C55A 110.5(18) . . ?
C54A C52A C51A 108.5(16) . . ?
C55A C52A C51A 109.3(16) . . ?
C55A C52A C54A 109.8(17) . . ?
C52A C53A H53D 109.5 . . ?
C52A C53A H53E 109.5 . . ?
C52A C53A H53F 109.5 . . ?
H53D C53A H53E 109.5 . . ?
H53D C53A H53F 109.5 . . ?
H53E C53A H53F 109.5 . . ?
C52A C54A H54D 109.5 . . ?
C52A C54A H54E 109.5 . . ?
C52A C54A H54F 109.5 . . ?
H54D C54A H54E 109.5 . . ?
H54D C54A H54F 109.5 . . ?
H54E C54A H54F 109.5 . . ?
C52A C55A H55D 109.5 . . ?
C52A C55A H55E 109.5 . . ?
C52A C55A H55F 109.5 . . ?
H55D C55A H55E 109.5 . . ?
H55D C55A H55F 109.5 . . ?
H55E C55A H55F 109.5 . . ?
C84A C83A C88A 120.0 . . ?
C84A C83A C89A 119.4(8) . . ?
C88A C83A C89A 120.6(8) . . ?
C83A C84A H84A 120.0 . . ?
C85A C84A C83A 120.0 . . ?
C85A C84A H84A 120.0 . . ?
C84A C85A H85A 120.0 . . ?
C84A C85A C86A 120.0 . . ?
C86A C85A H85A 120.0 . . ?
C85A C86A H86A 120.0 . . ?
C85A C86A C87A 120.0 . . ?
C87A C86A H86A 120.0 . . ?
C86A C87A H87A 120.0 . . ?
C88A C87A C86A 120.0 . . ?
C88A C87A H87A 120.0 . . ?
C83A C88A H88A 120.0 . . ?
C87A C88A C83A 120.0 . . ?
C87A C88A H88A 120.0 . . ?
C83A C89A H89D 109.5 . . ?
C83A C89A H89E 109.5 . . ?
C83A C89A H89F 109.5 . . ?
H89D C89A H89E 109.5 . . ?
H89D C89A H89F 109.5 . . ?
H89E C89A H89F 109.5 . . ?

loop_
_geom_bond_atom_site_label_1
_geom_bond_atom_site_label_2
_geom_bond_distance
_geom_bond_site_symmetry_2
_geom_bond_publ_flag
Zn1 F1 1.986(4) . ?
Zn1 F2 1.968(4) . ?
Zn1 O1 2.012(5) . ?
Zn1 O3 2.041(4) . ?
Zn1 O26 1.984(4) 2_666 ?
Zn1 O22A 2.145(17) 2_666 ?
Cr1 F2 1.894(4) . ?
Cr1 F3 1.933(3) . ?
Cr1 O2 1.944(5) . ?
Cr1 O4 1.938(4) . ?
Cr1 O5 1.967(5) . ?
Cr1 O7 1.973(4) . ?
Cr2 F3 1.922(4) . ?
Cr2 F4 1.921(4) . ?
Cr2 O6 1.942(5) . ?
Cr2 O8 1.959(4) . ?
Cr2 O9 1.945(5) . ?
Cr2 O11 1.953(5) . ?
Cr3 F4 1.924(4) . ?
Cr3 F5 1.937(4) . ?
Cr3 O10 1.954(5) . ?
Cr3 O12 1.946(5) . ?
Cr3 O13 1.948(5) . ?
Cr3 O15 1.967(5) . ?
Cr4 F5 1.925(4) . ?
Cr4 F6 1.924(4) . ?
Cr4 O14 1.950(5) . ?
Cr4 O16 1.962(5) . ?
Cr4 O17 1.939(5) . ?
Cr4 O19 1.952(5) . ?
Cr5 F6 1.906(4) . ?
Cr5 F7 1.913(4) . ?
Cr5 O18 1.990(5) . ?
Cr5 O20 1.956(5) . ?
Cr5 O21 2.037(6) . ?
Cr5 O23 1.944(5) . ?
Cr6 F1 1.895(4) 2_666 ?
Cr6 F7 1.936(4) . ?
Cr6 F8 1.889(8) . ?
Cr6 O22 1.989(7) . ?
Cr6 O24 1.994(4) . ?
Cr6 O25 1.968(4) . ?
Cr6 O21A 1.98(2) . ?
Cr6 F9 1.88(3) . ?
O1 C1 1.247(7) . ?
O2 C1 1.273(7) . ?
C1 C2 1.541(11) . ?
C1 C2A 1.549(13) . ?
C2 C3 1.517(12) . ?
C2 C4 1.513(12) . ?
C2 C5 1.503(11) . ?
C3 H3A 0.9800 . ?
C3 H3B 0.9800 . ?
C3 H3C 0.9800 . ?
C4 H4A 0.9800 . ?
C4 H4B 0.9800 . ?
C4 H4C 0.9800 . ?
C5 H5A 0.9800 . ?
C5 H5B 0.9800 . ?
C5 H5C 0.9800 . ?
O3 C6 1.249(7) . ?
O4 C6 1.273(7) . ?
C6 C7 1.550(7) . ?
C7 C8 1.487(8) . ?
C7 C9 1.512(8) . ?
C7 C10 1.513(8) . ?
C8 H8A 0.9800 . ?
C8 H8B 0.9800 . ?
C8 H8C 0.9800 . ?
C9 H9A 0.9800 . ?
C9 H9B 0.9800 . ?
C9 H9C 0.9800 . ?
C10 H10A 0.9800 . ?
C10 H10B 0.9800 . ?
C10 H10C 0.9800 . ?
O5 C11 1.245(7) . ?
O6 C11 1.250(7) . ?
C11 C12 1.531(12) . ?
C11 C12A 1.525(11) . ?
C12 C13 1.513(14) . ?
C12 C14 1.533(14) . ?
C12 C15 1.511(14) . ?
C13 H13A 0.9800 . ?
C13 H13B 0.9800 . ?
C13 H13C 0.9800 . ?
C14 H14A 0.9800 . ?
C14 H14B 0.9800 . ?
C14 H14C 0.9800 . ?
C15 H15A 0.9800 . ?
C15 H15B 0.9800 . ?
C15 H15C 0.9800 . ?
O7 C16 1.246(6) . ?
O8 C16 1.244(7) . ?
C16 C17 1.532(8) . ?
C17 C18 1.479(8) . ?
C17 C19 1.494(8) . ?
C17 C20 1.515(8) . ?
C18 H18A 0.9800 . ?
C18 H18B 0.9800 . ?
C18 H18C 0.9800 . ?
C19 H19A 0.9800 . ?
C19 H19B 0.9800 . ?
C19 H19C 0.9800 . ?
C20 H20A 0.9800 . ?
C20 H20B 0.9800 . ?
C20 H20C 0.9800 . ?
O9 C21 1.229(7) . ?
O10 C21 1.251(7) . ?
C21 C22 1.531(8) . ?
C22 C23 1.534(8) . ?
C22 C24 1.499(8) . ?
C22 C25 1.521(8) . ?
C23 H23A 0.9800 . ?
C23 H23B 0.9800 . ?
C23 H23C 0.9800 . ?
C24 H24A 0.9800 . ?
C24 H24B 0.9800 . ?
C24 H24C 0.9800 . ?
C25 H25A 0.9800 . ?
C25 H25B 0.9800 . ?
C25 H25C 0.9800 . ?
O11 C26 1.262(8) . ?
O12 C26 1.264(7) . ?
C26 C27 1.547(13) . ?
C26 C27A 1.561(11) . ?
C27 C28 1.515(14) . ?
C27 C29 1.533(14) . ?
C27 C30 1.519(14) . ?
C28 H28A 0.9800 . ?
C28 H28B 0.9800 . ?
C28 H28C 0.9800 . ?
C29 H29A 0.9800 . ?
C29 H29B 0.9800 . ?
C29 H29C 0.9800 . ?
C30 H30A 0.9800 . ?
C30 H30B 0.9800 . ?
C30 H30C 0.9800 . ?
O13 C31 1.236(7) . ?
O14 C31 1.258(7) . ?
C31 C32 1.532(8) . ?
C32 C33 1.517(10) . ?
C32 C34 1.528(9) . ?
C32 C35 1.497(9) . ?
C33 H33A 0.9800 . ?
C33 H33B 0.9800 . ?
C33 H33C 0.9800 . ?
C34 H34A 0.9800 . ?
C34 H34B 0.9800 . ?
C34 H34C 0.9800 . ?
C35 H35A 0.9800 . ?
C35 H35B 0.9800 . ?
C35 H35C 0.9800 . ?
O15 C36 1.260(7) . ?
O16 C36 1.252(7) . ?
C36 C37 1.546(8) . ?
C37 C38 1.501(9) . ?
C37 C39 1.506(8) . ?
C37 C40 1.522(8) . ?
C38 H38A 0.9800 . ?
C38 H38B 0.9800 . ?
C38 H38C 0.9800 . ?
C39 H39A 0.9800 . ?
C39 H39B 0.9800 . ?
C39 H39C 0.9800 . ?
C40 H40A 0.9800 . ?
C40 H40B 0.9800 . ?
C40 H40C 0.9800 . ?
O17 C41 1.256(7) . ?
O18 C41 1.248(7) . ?
C41 C42 1.518(8) . ?
C42 C43 1.472(9) . ?
C42 C44 1.584(10) . ?
C42 C45 1.460(9) . ?
C43 H43A 0.9800 . ?
C43 H43B 0.9800 . ?
C43 H43C 0.9800 . ?
C44 H44A 0.9800 . ?
C44 H44B 0.9800 . ?
C44 H44C 0.9800 . ?
C45 H45A 0.9800 . ?
C45 H45B 0.9800 . ?
C45 H45C 0.9800 . ?
O19 C46 1.264(8) . ?
O20 C46 1.274(8) . ?
C46 C47 1.532(11) . ?
C46 C47A 1.550(13) . ?
C47 C48 1.530(12) . ?
C47 C49 1.537(12) . ?
C47 C50 1.489(12) . ?
C48 H48A 0.9800 . ?
C48 H48B 0.9800 . ?
C48 H48C 0.9800 . ?
C49 H49A 0.9800 . ?
C49 H49B 0.9800 . ?
C49 H49C 0.9800 . ?
C50 H50A 0.9800 . ?
C50 H50B 0.9800 . ?
C50 H50C 0.9800 . ?
O21 C51 1.271(8) . ?
O22 C51 1.245(9) . ?
C51 C52 1.518(10) . ?
C52 C53 1.526(9) . ?
C52 C54 1.523(10) . ?
C52 C55 1.532(9) . ?
C53 H53A 0.9800 . ?
C53 H53B 0.9800 . ?
C53 H53C 0.9800 . ?
C54 H54A 0.9800 . ?
C54 H54B 0.9800 . ?
C54 H54C 0.9800 . ?
C55 H55A 0.9800 . ?
C55 H55B 0.9800 . ?
C55 H55C 0.9800 . ?
O23 C56 1.243(7) . ?
O24 C56 1.268(6) . ?
C56 C57 1.532(7) . ?
C57 C58 1.504(8) . ?
C57 C59 1.528(8) . ?
C57 C60 1.518(8) . ?
C58 H58A 0.9800 . ?
C58 H58B 0.9800 . ?
C58 H58C 0.9800 . ?
C59 H59A 0.9800 . ?
C59 H59B 0.9800 . ?
C59 H59C 0.9800 . ?
C60 H60A 0.9800 . ?
C60 H60B 0.9800 . ?
C60 H60C 0.9800 . ?
O25 C61 1.271(7) . ?
O26 C61 1.252(7) . ?
C61 C62 1.536(8) . ?
C62 C63 1.517(8) . ?
C62 C64 1.528(8) . ?
C62 C65 1.519(8) . ?
C63 H63A 0.9800 . ?
C63 H63B 0.9800 . ?
C63 H63C 0.9800 . ?
C64 H64A 0.9800 . ?
C64 H64B 0.9800 . ?
C64 H64C 0.9800 . ?
C65 H65A 0.9800 . ?
C65 H65B 0.9800 . ?
C65 H65C 0.9800 . ?
N1 H1AA 0.9100 . ?
N1 H1AB 0.9100 . ?
N1 H1BC 0.9100 . ?
N1 H1BD 0.9100 . ?
N1 C66 1.528(7) . ?
N1 C70 1.517(17) . ?
N1 C70A 1.551(16) . ?
C66 C67 1.525(9) . ?
C66 C68 1.512(9) . ?
C66 C69 1.512(9) . ?
C67 H67A 0.9800 . ?
C67 H67B 0.9800 . ?
C67 H67C 0.9800 . ?
C68 H68A 0.9800 . ?
C68 H68B 0.9800 . ?
C68 H68C 0.9800 . ?
C69 H69A 0.9800 . ?
C69 H69B 0.9800 . ?
C69 H69C 0.9800 . ?
C70 H70 1.0000 . ?
C70 C71 1.464(16) . ?
C70 C75 1.529(14) . ?
C71 H71A 0.9900 . ?
C71 H71B 0.9900 . ?
C71 C72 1.531(14) . ?
C72 H72A 0.9900 . ?
C72 H72B 0.9900 . ?
C72 C73 1.487(14) . ?
C73 H73A 0.9900 . ?
C73 H73B 0.9900 . ?
C73 C74 1.478(16) . ?
C74 H74A 0.9900 . ?
C74 H74B 0.9900 . ?
C74 C75 1.512(14) . ?
C75 H75A 0.9900 . ?
C75 H75B 0.9900 . ?
C70A H70A 1.0000 . ?
C70A C71A 1.447(16) . ?
C70A C75A 1.514(14) . ?
C71A H71C 0.9900 . ?
C71A H71D 0.9900 . ?
C71A C72A 1.524(14) . ?
C72A H72C 0.9900 . ?
C72A H72D 0.9900 . ?
C72A C73A 1.515(13) . ?
C73A H73C 0.9900 . ?
C73A H73D 0.9900 . ?
C73A C74A 1.484(16) . ?
C74A H74C 0.9900 . ?
C74A H74D 0.9900 . ?
C74A C75A 1.509(14) . ?
C75A H75C 0.9900 . ?
C75A H75D 0.9900 . ?
C80 H80 0.9500 . ?
C80 C79 1.3900 . ?
C80 C81 1.3900 . ?
C79 H79 0.9500 . ?
C79 C78 1.3900 . ?
C78 H78 0.9500 . ?
C78 C77 1.3900 . ?
C77 H77 0.9500 . ?
C77 C76 1.3900 . ?
C76 C81 1.3900 . ?
C76 C82 1.439(13) . ?
C81 H81 0.9500 . ?
C82 H82A 0.9800 . ?
C82 H82B 0.9800 . ?
C82 H82C 0.9800 . ?
C2A C3A 1.532(13) . ?
C2A C4A 1.525(13) . ?
C2A C5A 1.518(14) . ?
C3A H3AA 0.9800 . ?
C3A H3AB 0.9800 . ?
C3A H3AC 0.9800 . ?
C4A H4AA 0.9800 . ?
C4A H4AB 0.9800 . ?
C4A H4AC 0.9800 . ?
C5A H5AA 0.9800 . ?
C5A H5AB 0.9800 . ?
C5A H5AC 0.9800 . ?
C12A C13A 1.533(12) . ?
C12A C14A 1.530(12) . ?
C12A C15A 1.518(12) . ?
C13A H13D 0.9800 . ?
C13A H13E 0.9800 . ?
C13A H13F 0.9800 . ?
C14A H14D 0.9800 . ?
C14A H14E 0.9800 . ?
C14A H14F 0.9800 . ?
C15A H15D 0.9800 . ?
C15A H15E 0.9800 . ?
C15A H15F 0.9800 . ?
C27A C28A 1.527(12) . ?
C27A C29A 1.521(12) . ?
C27A C30A 1.523(12) . ?
C28A H28D 0.9800 . ?
C28A H28E 0.9800 . ?
C28A H28F 0.9800 . ?
C29A H29D 0.9800 . ?
C29A H29E 0.9800 . ?
C29A H29F 0.9800 . ?
C30A H30D 0.9800 . ?
C30A H30E 0.9800 . ?
C30A H30F 0.9800 . ?
C47A C48A 1.536(13) . ?
C47A C49A 1.519(13) . ?
C47A C50A 1.521(13) . ?
C48A H48D 0.9800 . ?
C48A H48E 0.9800 . ?
C48A H48F 0.9800 . ?
C49A H49D 0.9800 . ?
C49A H49E 0.9800 . ?
C49A H49F 0.9800 . ?
C50A H50D 0.9800 . ?
C50A H50E 0.9800 . ?
C50A H50F 0.9800 . ?
C89 H89A 0.9800 . ?
C89 H89B 0.9800 . ?
C89 H89C 0.9800 . ?
C89 C83 1.557(19) . ?
C83 C84 1.3900 . ?
C83 C88 1.3900 . ?
C84 H84 0.9500 . ?
C84 C85 1.3900 . ?
C85 H85 0.9500 . ?
C85 C86 1.3900 . ?
C86 H86 0.9500 . ?
C86 C87 1.3900 . ?
C87 H87 0.9500 . ?
C87 C88 1.3900 . ?
C88 H88 0.9500 . ?
O22A C51A 1.250(13) . ?
O21A C51A 1.259(14) . ?
C51A C52A 1.532(13) . ?
C52A C53A 1.511(14) . ?
C52A C54A 1.531(15) . ?
C52A C55A 1.514(14) . ?
C53A H53D 0.9800 . ?
C53A H53E 0.9800 . ?
C53A H53F 0.9800 . ?
C54A H54D 0.9800 . ?
C54A H54E 0.9800 . ?
C54A H54F 0.9800 . ?
C55A H55D 0.9800 . ?
C55A H55E 0.9800 . ?
C55A H55F 0.9800 . ?
C83A C84A 1.3900 . ?
C83A C88A 1.3900 . ?
C83A C89A 1.504(19) . ?
C84A H84A 0.9500 . ?
C84A C85A 1.3900 . ?
C85A H85A 0.9500 . ?
C85A C86A 1.3900 . ?
C86A H86A 0.9500 . ?
C86A C87A 1.3900 . ?
C87A H87A 0.9500 . ?
C87A C88A 1.3900 . ?
C88A H88A 0.9500 . ?
C89A H89D 0.9800 . ?
C89A H89E 0.9800 . ?
C89A H89F 0.9800 . ?

loop_
_geom_torsion_atom_site_label_1
_geom_torsion_atom_site_label_2
_geom_torsion_atom_site_label_3
_geom_torsion_atom_site_label_4
_geom_torsion
_geom_torsion_site_symmetry_1
_geom_torsion_site_symmetry_2
_geom_torsion_site_symmetry_3
_geom_torsion_site_symmetry_4
_geom_torsion_publ_flag
Zn1 O1 C1 O2 -8.9(10) . . . . ?
Zn1 O1 C1 C2 166.4(6) . . . . ?
Zn1 O1 C1 C2A 172.5(8) . . . . ?
Zn1 O3 C6 O4 0.3(13) . . . . ?
Zn1 O3 C6 C7 179.9(4) . . . . ?
Zn1 O26 C61 O25 0.5(12) 2_666 . . . ?
Zn1 O26 C61 C62 178.8(4) 2_666 . . . ?
Zn1 O22A C51A O21A 4(5) 2_666 . . . ?
Zn1 O22A C51A C52A -179.3(15) 2_666 . . . ?
Cr1 O2 C1 O1 -24.9(11) . . . . ?
Cr1 O2 C1 C2 159.5(6) . . . . ?
Cr1 O2 C1 C2A 153.6(9) . . . . ?
Cr1 O4 C6 O3 -37.3(12) . . . . ?
Cr1 O4 C6 C7 143.1(5) . . . . ?
Cr1 O5 C11 O6 6.6(12) . . . . ?
Cr1 O5 C11 C12 -165.8(11) . . . . ?
Cr1 O5 C11 C12A -176.3(7) . . . . ?
Cr1 O7 C16 O8 20.2(12) . . . . ?
Cr1 O7 C16 C17 -159.7(5) . . . . ?
Cr2 O6 C11 O5 20.0(13) . . . . ?
Cr2 O6 C11 C12 -167.2(10) . . . . ?
Cr2 O6 C11 C12A -157.1(8) . . . . ?
Cr2 O8 C16 O7 7.6(12) . . . . ?
Cr2 O8 C16 C17 -172.5(4) . . . . ?
Cr2 O9 C21 O10 16.1(13) . . . . ?
Cr2 O9 C21 C22 -161.3(5) . . . . ?
Cr2 O11 C26 O12 -28.3(13) . . . . ?
Cr2 O11 C26 C27 160.9(10) . . . . ?
Cr2 O11 C26 C27A 152.0(7) . . . . ?
Cr3 O10 C21 O9 -19.7(12) . . . . ?
Cr3 O10 C21 C22 157.8(5) . . . . ?
Cr3 O12 C26 O11 24.9(13) . . . . ?
Cr3 O12 C26 C27 -164.1(10) . . . . ?
Cr3 O12 C26 C27A -155.4(7) . . . . ?
Cr3 O13 C31 O14 -20.6(13) . . . . ?
Cr3 O13 C31 C32 156.6(6) . . . . ?
Cr3 O15 C36 O16 14.2(12) . . . . ?
Cr3 O15 C36 C37 -167.8(4) . . . . ?
Cr4 O14 C31 O13 18.2(13) . . . . ?
Cr4 O14 C31 C32 -159.0(6) . . . . ?
Cr4 O16 C36 O15 -15.5(12) . . . . ?
Cr4 O16 C36 C37 166.4(4) . . . . ?
Cr4 O17 C41 O18 24.5(13) . . . . ?
Cr4 O17 C41 C42 -150.4(6) . . . . ?
Cr4 O19 C46 O20 5.0(13) . . . . ?
Cr4 O19 C46 C47 -168.5(7) . . . . ?
Cr4 O19 C46 C47A -177.6(8) . . . . ?
Cr5 O18 C41 O17 6.4(13) . . . . ?
Cr5 O18 C41 C42 -178.7(6) . . . . ?
Cr5 O20 C46 O19 27.1(14) . . . . ?
Cr5 O20 C46 C47 -159.0(7) . . . . ?
Cr5 O20 C46 C47A -149.9(9) . . . . ?
Cr5 O21 C51 O22 -21.3(15) . . . . ?
Cr5 O21 C51 C52 163.1(6) . . . . ?
Cr5 O23 C56 O24 -17.0(12) . . . . ?
Cr5 O23 C56 C57 159.8(5) . . . . ?
Cr6 O22 C51 O21 9.2(16) . . . . ?
Cr6 O22 C51 C52 -175.3(7) . . . . ?
Cr6 O24 C56 O23 7.6(11) . . . . ?
Cr6 O24 C56 C57 -169.2(4) . . . . ?
Cr6 O25 C61 O26 7.1(11) . . . . ?
Cr6 O25 C61 C62 -171.2(4) . . . . ?
Cr6 O21A C51A O22A -16(7) . . . . ?
Cr6 O21A C51A C52A 167(3) . . . . ?
F3 Cr1 F2 Zn1 -146.3(2) . . . . ?
O1 C1 C2 C3 131.6(10) . . . . ?
O1 C1 C2 C4 -112.2(10) . . . . ?
O1 C1 C2 C5 8.2(14) . . . . ?
O1 C1 C2A C3A 56.8(16) . . . . ?
O1 C1 C2A C4A 177.5(12) . . . . ?
O1 C1 C2A C5A -58.6(16) . . . . ?
O2 Cr1 F2 Zn1 36.2(2) . . . . ?
O2 C1 C2 C3 -52.6(12) . . . . ?
O2 C1 C2 C4 63.6(11) . . . . ?
O2 C1 C2 C5 -176.0(10) . . . . ?
O2 C1 C2A C3A -121.9(13) . . . . ?
O2 C1 C2A C4A -1.1(18) . . . . ?
O2 C1 C2A C5A 122.7(13) . . . . ?
O3 C6 C7 C8 -108.8(8) . . . . ?
O3 C6 C7 C9 132.3(8) . . . . ?
O3 C6 C7 C10 12.5(10) . . . . ?
O4 Cr1 F2 Zn1 -54.9(2) . . . . ?
O4 C6 C7 C8 70.8(9) . . . . ?
O4 C6 C7 C9 -48.0(9) . . . . ?
O4 C6 C7 C10 -167.8(7) . . . . ?
O5 C11 C12 C13 -64(2) . . . . ?
O5 C11 C12 C14 -179.9(18) . . . . ?
O5 C11 C12 C15 57(2) . . . . ?
O5 C11 C12A C13A -89.5(12) . . . . ?
O5 C11 C12A C14A 152.4(11) . . . . ?
O5 C11 C12A C15A 28.1(16) . . . . ?
O6 C11 C12 C13 122.8(19) . . . . ?
O6 C11 C12 C14 7(2) . . . . ?
O6 C11 C12 C15 -117(2) . . . . ?
O6 C11 C12A C13A 87.9(13) . . . . ?
O6 C11 C12A C14A -30.2(16) . . . . ?
O6 C11 C12A C15A -154.6(13) . . . . ?
O7 Cr1 F2 Zn1 122.8(2) . . . . ?
O7 C16 C17 C18 103.3(8) . . . . ?
O7 C16 C17 C19 -17.1(10) . . . . ?
O7 C16 C17 C20 -135.5(7) . . . . ?
O8 C16 C17 C18 -76.6(9) . . . . ?
O8 C16 C17 C19 163.0(7) . . . . ?
O8 C16 C17 C20 44.6(9) . . . . ?
O9 C21 C22 C23 106.3(8) . . . . ?
O9 C21 C22 C24 -12.1(10) . . . . ?
O9 C21 C22 C25 -134.9(8) . . . . ?
O10 C21 C22 C23 -71.3(9) . . . . ?
O10 C21 C22 C24 170.4(7) . . . . ?
O10 C21 C22 C25 47.5(10) . . . . ?
O11 C26 C27 C28 -87(2) . . . . ?
O11 C26 C27 C29 155.0(17) . . . . ?
O11 C26 C27 C30 32(2) . . . . ?
O11 C26 C27A C28A -126.0(12) . . . . ?
O11 C26 C27A C29A 116.4(13) . . . . ?
O11 C26 C27A C30A -3.6(15) . . . . ?
O12 C26 C27 C28 102(2) . . . . ?
O12 C26 C27 C29 -17(2) . . . . ?
O12 C26 C27 C30 -139.8(19) . . . . ?
O12 C26 C27A C28A 54.3(15) . . . . ?
O12 C26 C27A C29A -63.3(15) . . . . ?
O12 C26 C27A C30A 176.7(12) . . . . ?
O13 C31 C32 C33 -76.6(10) . . . . ?
O13 C31 C32 C34 39.8(11) . . . . ?
O13 C31 C32 C35 164.5(8) . . . . ?
O14 C31 C32 C33 100.9(9) . . . . ?
O14 C31 C32 C34 -142.8(8) . . . . ?
O14 C31 C32 C35 -18.1(12) . . . . ?
O15 C36 C37 C38 147.7(7) . . . . ?
O15 C36 C37 C39 -90.2(9) . . . . ?
O15 C36 C37 C40 30.2(9) . . . . ?
O16 C36 C37 C38 -34.1(9) . . . . ?
O16 C36 C37 C39 88.0(9) . . . . ?
O16 C36 C37 C40 -151.5(7) . . . . ?
O17 C41 C42 C43 -169.1(8) . . . . ?
O17 C41 C42 C44 77.1(10) . . . . ?
O17 C41 C42 C45 -36.9(12) . . . . ?
O18 C41 C42 C43 15.7(12) . . . . ?
O18 C41 C42 C44 -98.1(9) . . . . ?
O18 C41 C42 C45 147.9(9) . . . . ?
O19 C46 C47 C48 -92.2(13) . . . . ?
O19 C46 C47 C49 150.5(11) . . . . ?
O19 C46 C47 C50 26.9(17) . . . . ?
O19 C46 C47A C48A -141.2(14) . . . . ?
O19 C46 C47A C49A 103.3(13) . . . . ?
O19 C46 C47A C50A -14.2(18) . . . . ?
O20 C46 C47 C48 93.8(13) . . . . ?
O20 C46 C47 C49 -23.6(15) . . . . ?
O20 C46 C47 C50 -147.2(12) . . . . ?
O20 C46 C47A C48A 36.1(19) . . . . ?
O20 C46 C47A C49A -79.3(16) . . . . ?
O20 C46 C47A C50A 163.2(13) . . . . ?
O21 C51 C52 C53 111.3(9) . . . . ?
O21 C51 C52 C54 -126.0(9) . . . . ?
O21 C51 C52 C55 -6.9(12) . . . . ?
O22 C51 C52 C53 -64.6(11) . . . . ?
O22 C51 C52 C54 58.1(11) . . . . ?
O22 C51 C52 C55 177.2(9) . . . . ?
O23 C56 C57 C58 154.6(8) . . . . ?
O23 C56 C57 C59 -84.9(8) . . . . ?
O23 C56 C57 C60 31.8(9) . . . . ?
O24 C56 C57 C58 -28.3(10) . . . . ?
O24 C56 C57 C59 92.2(7) . . . . ?
O24 C56 C57 C60 -151.1(6) . . . . ?
O25 C61 C62 C63 90.9(7) . . . . ?
O25 C61 C62 C64 -29.6(9) . . . . ?
O25 C61 C62 C65 -152.0(6) . . . . ?
O26 C61 C62 C63 -87.6(8) . . . . ?
O26 C61 C62 C64 152.0(7) . . . . ?
O26 C61 C62 C65 29.6(9) . . . . ?
N1 C70 C71 C72 -171.9(13) . . . . ?
N1 C70 C75 C74 176.5(13) . . . . ?
N1 C70A C71A C72A 173.2(13) . . . . ?
N1 C70A C75A C74A -178.9(13) . . . . ?
C66 N1 C70 C71 -67.3(19) . . . . ?
C66 N1 C70 C75 172.9(9) . . . . ?
C66 N1 C70A C71A 57(2) . . . . ?
C66 N1 C70A C75A -173.8(10) . . . . ?
C70 N1 C66 C67 -165.4(10) . . . . ?
C70 N1 C66 C68 -47.8(12) . . . . ?
C70 N1 C66 C69 76.3(11) . . . . ?
C70 C71 C72 C73 52(2) . . . . ?
C71 C70 C75 C74 58(2) . . . . ?
C71 C72 C73 C74 -51(2) . . . . ?
C72 C73 C74 C75 54(2) . . . . ?
C73 C74 C75 C70 -57(2) . . . . ?
C75 C70 C71 C72 -55(2) . . . . ?
C70A N1 C66 C67 164.3(10) . . . . ?
C70A N1 C66 C68 -78.1(11) . . . . ?
C70A N1 C66 C69 46.0(12) . . . . ?
C70A C71A C72A C73A -52(2) . . . . ?
C71A C70A C75A C74A -49(2) . . . . ?
C71A C72A C73A C74A 56(2) . . . . ?
C72A C73A C74A C75A -58(2) . . . . ?
C73A C74A C75A C70A 54(2) . . . . ?
C75A C70A C71A C72A 49(2) . . . . ?
C80 C79 C78 C77 0.0 . . . . ?
C79 C80 C81 C76 0.0 . . . . ?
C79 C78 C77 C76 0.0 . . . . ?
C78 C77 C76 C81 0.0 . . . . ?
C78 C77 C76 C82 178.5(10) . . . . ?
C77 C76 C81 C80 0.0 . . . . ?
C81 C80 C79 C78 0.0 . . . . ?
C82 C76 C81 C80 -178.2(12) . . . . ?
C89 C83 C84 C85 -179.9(3) . . . . ?
C89 C83 C88 C87 179.9(3) . . . . ?
C83 C84 C85 C86 0.0 . . . . ?
C84 C83 C88 C87 0.0 . . . . ?
C84 C85 C86 C87 0.0 . . . . ?
C85 C86 C87 C88 0.0 . . . . ?
C86 C87 C88 C83 0.0 . . . . ?
C88 C83 C84 C85 0.0 . . . . ?
O22A C51A C52A C53A 5(3) . . . . ?
O22A C51A C52A C54A -114(3) . . . . ?
O22A C51A C52A C55A 126(3) . . . . ?
O21A C51A C52A C53A -178(3) . . . . ?
O21A C51A C52A C54A 63(4) . . . . ?
O21A C51A C52A C55A -57(4) . . . . ?
C83A C84A C85A C86A 0.0 . . . . ?
C84A C83A C88A C87A 0.0 . . . . ?
C84A C85A C86A C87A 0.0 . . . . ?
C85A C86A C87A C88A 0.0 . . . . ?
C86A C87A C88A C83A 0.0 . . . . ?
C88A C83A C84A C85A 0.0 . . . . ?
C89A C83A C84A C85A -179.9(3) . . . . ?
C89A C83A C88A C87A 179.9(3) . . . . ?

loop_
_twin_individual_id
_twin_individual_mass_fraction_refined
_oxdiff_twin_reflns_isolated
_oxdiff_twin_reflns_overlapped
_twin_individual_twin_lattice_type
_twin_individual_twin_matrix_11
_twin_individual_twin_matrix_12
_twin_individual_twin_matrix_13
_twin_individual_twin_matrix_21
_twin_individual_twin_matrix_22
_twin_individual_twin_matrix_23
_twin_individual_twin_matrix_31
_twin_individual_twin_matrix_32
_twin_individual_twin_matrix_33
1 0.77949 307 55325 ref 1.0000 0.0000 0.0000 0.0000 1.0000 0.0000 0.0000 0.0000 1.0000
2 0.22051 247 55325 nmt 0.9982 -0.0048 -0.0016 0.0131 1.0038 0.0070 -0.0007 -0.0129 0.9998

loop_
_exptl_oxdiff_crystal_face_indexfrac_h
_exptl_oxdiff_crystal_face_indexfrac_k
_exptl_oxdiff_crystal_face_indexfrac_l
_exptl_oxdiff_crystal_face_x
_exptl_oxdiff_crystal_face_y
_exptl_oxdiff_crystal_face_z
-0.0035 -0.9948 -2.0004 0.0745 -0.0063 -0.0247
1.9983 -2.0024 -1.0046 0.0167 0.0395 -0.1077
1.0012 -0.0031 -0.0017 -0.0289 0.0001 -0.0476
-1.0012 0.0031 0.0017 0.0289 -0.0001 0.0476
-1.9983 2.0024 1.0046 -0.0167 -0.0395 0.1077
1.0006 -1.0045 0.9975 -0.0290 0.0457 -0.0354
-1.0006 1.0045 -0.9975 0.0290 -0.0457 0.0354
1.0019 0.9981 -1.0010 -0.0288 -0.0455 -0.0597
-0.0016 -0.9991 -0.0006 0.0248 0.0283 -0.0001
0.0016 0.9991 0.0006 -0.0248 -0.0283 0.0001
0.0006 1.0013 -0.9992 0.0001 -0.0456 -0.0121
-0.0006 -1.0013 0.9992 -0.0001 0.0456 0.0121
0.0010 -0.0022 0.9999 -0.0249 0.0173 0.0123
-1.0019 -0.9981 1.0010 0.0288 0.0455 0.0597
-0.0010 0.0022 -0.9999 0.0249 -0.0173 -0.0123
0.0035 0.9948 2.0004 -0.0745 0.0063 0.0247
